data_4065543
loop_
_publ_author_name
'Kobayashi, Kenya'
'Yamamoto, Yasunori'
'Miyaura, Norio'

_publ_section_title
;
 Pd/Josiphos-Catalyzed Enantioselective \a-Arylation of Silyl Ketene
 Acetals and Mechanistic Studies on Transmetalation and Enantioselection
;
_journal_issue 22
_journal_name_full Organometallics
_journal_page_first 6323
_journal_paper_doi 10.1021/om200945q
_journal_volume 30
_journal_year 2011
_chemical_absolute_configuration ad
_chemical_formula_moiety 'C49 H64 Cl4 Fe O2 P2 Pd'
_chemical_formula_sum 'C49 H64 Cl4 Fe O2 P2 Pd'
_chemical_formula_weight 1051.05
_space_group_IT_number 4
_symmetry_cell_setting monoclinic
_symmetry_Int_Tables_number 4
_symmetry_space_group_name_Hall 'P 2yb'
_symmetry_space_group_name_H-M 'P 1 21 1'
_atom_sites_solution_hydrogens geom
_atom_sites_solution_primary direct
_atom_sites_solution_secondary difmap
_cell_angle_alpha 90.0000
_cell_angle_beta 108.6200(12)
_cell_angle_gamma 90.0000
_cell_formula_units_Z 2
_cell_length_a 11.0323(5)
_cell_length_b 18.9610(7)
_cell_length_c 12.4461(5)
_cell_measurement_reflns_used 17222
_cell_measurement_temperature 213
_cell_measurement_theta_max 27.43
_cell_measurement_theta_min 3.04
_cell_volume 2467.24(18)
_computing_cell_refinement 'RAPID AUTO'
_computing_data_collection 'RAPID AUTO (Rigaku, ????)'
_computing_data_reduction 'RAPID AUTO'
_computing_molecular_graphics 'CrystalStructure 4.0'
_computing_publication_material 'CrystalStructure 4.0 (Rigaku, 2010)'
_computing_structure_refinement 'SHELXL97 (Sheldrick, 2008)'
_computing_structure_solution 'SIR2002 (Burla, et al., 2003)'
_diffrn_ambient_temperature 213
_diffrn_detector_area_resol_mean 10.000
_diffrn_measured_fraction_theta_full 0.996
_diffrn_measured_fraction_theta_max 0.996
_diffrn_measurement_device_type 'Rigaku R-AXIS RAPID'
_diffrn_measurement_method \w
_diffrn_radiation_type 'Mo K\a'
_diffrn_radiation_wavelength 0.71075
_diffrn_reflns_av_R_equivalents 0.0746
_diffrn_reflns_limit_h_max 14
_diffrn_reflns_limit_h_min -14
_diffrn_reflns_limit_k_max 24
_diffrn_reflns_limit_k_min -24
_diffrn_reflns_limit_l_max 16
_diffrn_reflns_limit_l_min -16
_diffrn_reflns_number 23919
_diffrn_reflns_theta_full 27.43
_diffrn_reflns_theta_max 27.43
_diffrn_standards_number 0
_exptl_absorpt_coefficient_mu 0.976
_exptl_absorpt_correction_T_max 0.856
_exptl_absorpt_correction_T_min 0.594
_exptl_absorpt_correction_type multi-scan
_exptl_absorpt_process_details 'ABSCOR (Rigaku, 1995)'
_exptl_crystal_colour orange
_exptl_crystal_density_diffrn 1.415
_exptl_crystal_density_method 'not measured'
_exptl_crystal_description block
_exptl_crystal_F_000 1088.00
_exptl_crystal_size_max 0.177
_exptl_crystal_size_mid 0.167
_exptl_crystal_size_min 0.159
_refine_diff_density_max 1.680
_refine_diff_density_min -1.560
_refine_ls_abs_structure_details 'Flack, H. D. (1983), Acta Cryst. A39, 876-881.  5377 Friedel Pairs'
_refine_ls_abs_structure_Flack -0.03(3)
_refine_ls_extinction_coef 0.0010(3)
_refine_ls_extinction_method SHELXL
_refine_ls_goodness_of_fit_ref 1.107
_refine_ls_hydrogen_treatment constr
_refine_ls_number_parameters 533
_refine_ls_number_reflns 11163
_refine_ls_number_restraints 6
_refine_ls_R_factor_gt 0.0576
_refine_ls_shift/su_max 0.001
_refine_ls_structure_factor_coef Fsqd
_refine_ls_weighting_details 'w = 1/[\s^2^(Fo^2^)+(0.0066P)^2^+6.9478P] where P=(Fo^2^+2Fc^2^)/3'
_refine_ls_weighting_scheme calc
_refine_ls_wR_factor_ref 0.1380
_reflns_number_gt 6990
_reflns_number_total 11163
_reflns_threshold_expression F^2^>2.0\s(F^2^)
_cod_data_source_file om200945q_si_001.cif
_cod_data_source_block kobayashi20110221
_cod_original_cell_volume 2467.24(16)
_cod_database_code 4065543

loop_
_symmetry_equiv_pos_site_id
_symmetry_equiv_pos_as_xyz
1 +X,+Y,+Z
2 -X,1/2+Y,-Z

loop_
_atom_site_label
_atom_site_type_symbol
_atom_site_fract_x
_atom_site_fract_y
_atom_site_fract_z
_atom_site_U_iso_or_equiv
_atom_site_adp_type
_atom_site_occupancy
_atom_site_symmetry_multiplicity
_atom_site_calc_flag
_atom_site_refinement_flags
Pd(1) Pd 0.84859(6) 0.21838(3) 0.83178(5) 0.02868(15) Uani 1.0 2 d .
Fe(1) Fe 0.97343(12) 0.43840(6) 1.09826(10) 0.0329(3) Uani 1.0 2 d .
Cl(1) Cl 0.8284(3) 0.15814(12) 0.66156(18) 0.0465(6) Uani 1.0 2 d .
Cl(2) Cl 0.6926(3) 0.14316(11) 0.86305(19) 0.0442(6) Uani 1.0 2 d .
Cl(3) Cl 0.5888(6) 0.5316(3) 0.4071(5) 0.159(2) Uani 1.0 2 d .
Cl(4) Cl 0.3696(8) 0.4730(4) 0.4620(5) 0.220(4) Uani 1.0 2 d .
P(1) P 0.9930(2) 0.29479(10) 0.79821(17) 0.0288(5) Uani 1.0 2 d .
P(2) P 0.8499(2) 0.26663(10) 0.99804(17) 0.0273(5) Uani 1.0 2 d .
O(1) O 0.9876(7) 0.0622(3) 1.3850(5) 0.0566(19) Uani 1.0 2 d .
O(2) O 0.3773(6) 0.4341(3) 0.9484(5) 0.0455(15) Uani 1.0 2 d .
C(1) C 0.9484(9) 0.3131(5) 0.6437(7) 0.039(2) Uani 1.0 2 d .
C(2) C 0.8166(9) 0.3464(5) 0.5981(8) 0.048(3) Uani 1.0 2 d .
C(3) C 0.7700(12) 0.3438(6) 0.4693(8) 0.070(4) Uani 1.0 2 d .
C(4) C 0.8646(12) 0.3800(7) 0.4212(9) 0.073(4) Uani 1.0 2 d .
C(5) C 0.9959(12) 0.3491(6) 0.4691(9) 0.061(4) Uani 1.0 2 d .
C(6) C 1.0453(10) 0.3526(5) 0.5997(7) 0.048(3) Uani 1.0 2 d .
C(7) C 1.1587(8) 0.2626(4) 0.8441(7) 0.0326(18) Uani 1.0 2 d .
C(8) C 1.1807(8) 0.2041(5) 0.7659(8) 0.044(3) Uani 1.0 2 d .
C(9) C 1.3218(9) 0.1822(5) 0.8018(9) 0.052(3) Uani 1.0 2 d .
C(10) C 1.3665(9) 0.1553(5) 0.9246(9) 0.048(3) Uani 1.0 2 d .
C(11) C 1.3412(8) 0.2106(5) 1.0028(8) 0.047(2) Uani 1.0 2 d .
C(12) C 1.2021(8) 0.2339(5) 0.9653(7) 0.040(2) Uani 1.0 2 d .
C(13) C 0.9914(8) 0.3814(4) 0.8677(7) 0.0281(18) Uani 1.0 2 d .
C(14) C 1.0605(9) 0.4422(4) 0.8290(7) 0.038(2) Uani 1.0 2 d .
C(15) C 1.0340(7) 0.3751(4) 0.9936(7) 0.0259(16) Uani 1.0 2 d .
C(16) C 1.1401(8) 0.4090(4) 1.0739(7) 0.036(2) Uani 1.0 2 d .
C(17) C 1.1417(9) 0.3898(4) 1.1850(7) 0.038(2) Uani 1.0 2 d .
C(18) C 1.0392(8) 0.3435(4) 1.1759(7) 0.0348(19) Uani 1.0 2 d .
C(19) C 0.9707(8) 0.3321(4) 1.0570(7) 0.0299(17) Uani 1.0 2 d .
C(20) C 0.8863(10) 0.5230(5) 1.0029(9) 0.049(3) Uani 1.0 2 d .
C(21) C 0.9852(11) 0.5454(5) 1.1003(11) 0.057(3) Uani 1.0 2 d .
C(22) C 0.9537(12) 0.5222(6) 1.1951(10) 0.063(3) Uani 1.0 2 d .
C(23) C 0.8378(10) 0.4841(5) 1.1577(9) 0.050(3) Uani 1.0 2 d .
C(24) C 0.7978(9) 0.4853(5) 1.0402(9) 0.047(3) Uani 1.0 2 d .
C(25) C 0.8853(8) 0.2027(4) 1.1121(7) 0.0324(19) Uani 1.0 2 d .
C(26) C 1.0087(8) 0.1777(4) 1.1587(7) 0.0333(19) Uani 1.0 2 d .
C(27) C 1.0471(10) 0.1310(5) 1.2482(8) 0.041(3) Uani 1.0 2 d .
C(28) C 0.9550(10) 0.1091(4) 1.2950(7) 0.042(3) Uani 1.0 2 d .
C(29) C 0.8272(9) 0.1309(4) 1.2518(7) 0.039(2) Uani 1.0 2 d .
C(30) C 0.7936(8) 0.1769(4) 1.1588(7) 0.0364(19) Uani 1.0 2 d .
C(31) C 0.7267(12) 0.1056(6) 1.3018(10) 0.070(4) Uani 1.0 2 d .
C(32) C 1.1802(10) 0.1033(5) 1.2914(8) 0.054(3) Uani 1.0 2 d .
C(33) C 1.0328(16) 0.0957(7) 1.4936(9) 0.093(5) Uani 1.0 2 d .
C(34) C 0.6994(8) 0.3086(4) 0.9841(7) 0.0317(18) Uani 1.0 2 d .
C(35) C 0.6638(8) 0.3290(4) 1.0784(7) 0.0316(18) Uani 1.0 2 d .
C(36) C 0.5563(7) 0.3702(4) 1.0687(7) 0.0324(18) Uani 1.0 2 d .
C(37) C 0.4854(8) 0.3924(4) 0.9605(7) 0.0330(18) Uani 1.0 2 d .
C(38) C 0.5138(8) 0.3734(5) 0.8636(7) 0.0362(19) Uani 1.0 2 d .
C(39) C 0.6213(8) 0.3300(4) 0.8774(7) 0.0308(17) Uani 1.0 2 d .
C(40) C 0.4338(10) 0.3982(5) 0.7490(8) 0.051(3) Uani 1.0 2 d .
C(41) C 0.5184(9) 0.3874(6) 1.1716(8) 0.052(3) Uani 1.0 2 d .
C(42) C 0.4063(10) 0.5070(5) 0.9711(10) 0.061(3) Uani 1.0 2 d .
C(43) C 1.4731(12) 0.2297(9) 1.3599(11) 0.076(5) Uani 1.0 2 d .
C(44) C 1.5253(14) 0.2128(13) 1.4665(16) 0.164(10) Uani 1.0 2 d .
C(45) C 1.4611(17) 0.2254(12) 1.5461(14) 0.136(6) Uani 1.0 2 d .
C(46) C 1.3438(14) 0.2503(6) 1.5258(10) 0.065(4) Uani 1.0 2 d .
C(47) C 1.303(2) 0.2717(9) 1.4239(17) 0.178(11) Uani 1.0 2 d .
C(48) C 1.368(3) 0.2646(11) 1.3385(18) 0.236(18) Uani 1.0 2 d .
C(49) C 0.4251(17) 0.5314(9) 0.3879(16) 0.133(7) Uani 1.0 2 d .
H(1) H 0.9392 0.2661 0.6075 0.0465 Uiso 1.0 2 calc R
H(2) H 0.7565 0.3210 0.6275 0.0578 Uiso 1.0 2 calc R
H(3) H 0.8204 0.3956 0.6235 0.0578 Uiso 1.0 2 calc R
H(4) H 0.7593 0.2945 0.4443 0.0835 Uiso 1.0 2 calc R
H(5) H 0.6866 0.3671 0.4405 0.0835 Uiso 1.0 2 calc R
H(6) H 0.8354 0.3750 0.3385 0.0878 Uiso 1.0 2 calc R
H(7) H 0.8679 0.4305 0.4390 0.0878 Uiso 1.0 2 calc R
H(8) H 1.0550 0.3747 0.4388 0.0728 Uiso 1.0 2 calc R
H(9) H 0.9941 0.2998 0.4450 0.0728 Uiso 1.0 2 calc R
H(10) H 1.1297 0.3304 0.6288 0.0580 Uiso 1.0 2 calc R
H(11) H 1.0528 0.4018 0.6250 0.0580 Uiso 1.0 2 calc R
H(12) H 1.2150 0.3028 0.8414 0.0391 Uiso 1.0 2 calc R
H(13) H 1.1281 0.1629 0.7690 0.0525 Uiso 1.0 2 calc R
H(14) H 1.1542 0.2211 0.6875 0.0525 Uiso 1.0 2 calc R
H(15) H 1.3331 0.1449 0.7513 0.0629 Uiso 1.0 2 calc R
H(16) H 1.3741 0.2227 0.7951 0.0629 Uiso 1.0 2 calc R
H(17) H 1.3209 0.1118 0.9298 0.0581 Uiso 1.0 2 calc R
H(18) H 1.4582 0.1448 0.9480 0.0581 Uiso 1.0 2 calc R
H(19) H 1.3641 0.1914 1.0798 0.0570 Uiso 1.0 2 calc R
H(20) H 1.3957 0.2517 1.0047 0.0570 Uiso 1.0 2 calc R
H(21) H 1.1911 0.2705 1.0169 0.0480 Uiso 1.0 2 calc R
H(22) H 1.1481 0.1937 0.9699 0.0480 Uiso 1.0 2 calc R
H(23) H 0.9003 0.3955 0.8454 0.0337 Uiso 1.0 2 calc R
H(24) H 1.0654 0.4828 0.8775 0.0450 Uiso 1.0 2 calc R
H(25) H 1.0135 0.4547 0.7512 0.0450 Uiso 1.0 2 calc R
H(26) H 1.1463 0.4273 0.8338 0.0450 Uiso 1.0 2 calc R
H(27) H 1.2014 0.4411 1.0556 0.0435 Uiso 1.0 2 calc R
H(28) H 1.2040 0.4067 1.2568 0.0462 Uiso 1.0 2 calc R
H(29) H 1.0169 0.3228 1.2401 0.0417 Uiso 1.0 2 calc R
H(30) H 0.8803 0.5324 0.9231 0.0584 Uiso 1.0 2 calc R
H(31) H 1.0609 0.5738 1.1015 0.0683 Uiso 1.0 2 calc R
H(32) H 1.0051 0.5304 1.2753 0.0755 Uiso 1.0 2 calc R
H(33) H 0.7932 0.4614 1.2061 0.0595 Uiso 1.0 2 calc R
H(34) H 0.7191 0.4627 0.9902 0.0563 Uiso 1.0 2 calc R
H(35) H 1.0708 0.1937 1.1274 0.0400 Uiso 1.0 2 calc R
H(36) H 0.7077 0.1907 1.1269 0.0437 Uiso 1.0 2 calc R
H(37) H 0.7664 0.0958 1.3819 0.0836 Uiso 1.0 2 calc R
H(38) H 0.6872 0.0629 1.2632 0.0836 Uiso 1.0 2 calc R
H(39) H 0.6620 0.1417 1.2924 0.0836 Uiso 1.0 2 calc R
H(40) H 1.2152 0.1001 1.2293 0.0646 Uiso 1.0 2 calc R
H(41) H 1.1796 0.0569 1.3240 0.0646 Uiso 1.0 2 calc R
H(42) H 1.2324 0.1349 1.3489 0.0646 Uiso 1.0 2 calc R
H(43) H 1.0153 0.0656 1.5500 0.1113 Uiso 1.0 2 calc R
H(44) H 0.9894 0.1405 1.4906 0.1113 Uiso 1.0 2 calc R
H(45) H 1.1242 0.1036 1.5138 0.1113 Uiso 1.0 2 calc R
H(46) H 0.7146 0.3142 1.1509 0.0379 Uiso 1.0 2 calc R
H(47) H 0.6409 0.3150 0.8128 0.0370 Uiso 1.0 2 calc R
H(48) H 0.4671 0.4427 0.7319 0.0610 Uiso 1.0 2 calc R
H(49) H 0.3463 0.4047 0.7480 0.0610 Uiso 1.0 2 calc R
H(50) H 0.4361 0.3634 0.6925 0.0610 Uiso 1.0 2 calc R
H(51) H 0.4735 0.4321 1.1603 0.0618 Uiso 1.0 2 calc R
H(52) H 0.5945 0.3905 1.2376 0.0618 Uiso 1.0 2 calc R
H(53) H 0.4629 0.3506 1.1834 0.0618 Uiso 1.0 2 calc R
H(54) H 0.4232 0.5161 1.0512 0.0734 Uiso 1.0 2 calc R
H(55) H 0.3342 0.5353 0.9273 0.0734 Uiso 1.0 2 calc R
H(56) H 0.4812 0.5192 0.9501 0.0734 Uiso 1.0 2 calc R
H(57) H 1.5093 0.2175 1.3036 0.0908 Uiso 1.0 2 calc R
H(58) H 1.6068 0.1919 1.4904 0.1965 Uiso 1.0 2 calc R
H(59) H 1.5068 0.2150 1.6221 0.1628 Uiso 1.0 2 calc R
H(60) H 1.2986 0.2519 1.5783 0.0780 Uiso 1.0 2 calc R
H(61) H 1.2224 0.2941 1.4008 0.2140 Uiso 1.0 2 calc R
H(62) H 1.3325 0.2859 1.2671 0.2833 Uiso 1.0 2 calc R
H(63) H 0.4016 0.5787 0.4062 0.1599 Uiso 1.0 2 calc R
H(64) H 0.3800 0.5234 0.3072 0.1599 Uiso 1.0 2 calc R

loop_
_atom_site_aniso_label
_atom_site_aniso_U_11
_atom_site_aniso_U_22
_atom_site_aniso_U_33
_atom_site_aniso_U_12
_atom_site_aniso_U_13
_atom_site_aniso_U_23
Pd(1) 0.0316(3) 0.0266(3) 0.0291(3) -0.0009(3) 0.0115(3) -0.0017(3)
Fe(1) 0.0407(8) 0.0269(6) 0.0332(7) -0.0035(6) 0.0145(6) -0.0040(5)
Cl(1) 0.0632(16) 0.0449(12) 0.0350(12) -0.0127(11) 0.0207(12) -0.0134(10)
Cl(2) 0.0491(14) 0.0410(12) 0.0491(14) -0.0178(11) 0.0249(12) -0.0104(11)
Cl(3) 0.133(5) 0.140(4) 0.178(5) 0.018(4) 0.012(4) -0.033(4)
Cl(4) 0.333(10) 0.180(6) 0.091(4) -0.104(6) -0.013(5) 0.051(4)
P(1) 0.0312(12) 0.0285(10) 0.0278(11) 0.0000(9) 0.0107(10) 0.0024(9)
P(2) 0.0322(12) 0.0257(10) 0.0253(11) 0.0012(9) 0.0108(10) 0.0007(9)
O(1) 0.099(6) 0.039(4) 0.038(4) 0.016(4) 0.030(4) 0.010(3)
O(2) 0.033(4) 0.039(4) 0.062(4) 0.006(3) 0.013(3) -0.006(4)
C(1) 0.046(6) 0.037(5) 0.033(5) -0.006(4) 0.013(5) -0.005(4)
C(2) 0.052(6) 0.052(6) 0.040(6) 0.004(5) 0.014(5) 0.004(5)
C(3) 0.085(9) 0.079(8) 0.027(6) -0.008(7) -0.006(6) 0.015(6)
C(4) 0.103(10) 0.080(8) 0.030(6) -0.007(8) 0.012(7) 0.007(6)
C(5) 0.090(9) 0.062(7) 0.039(6) -0.018(7) 0.033(7) -0.002(5)
C(6) 0.056(7) 0.062(6) 0.030(5) -0.014(5) 0.019(5) 0.005(5)
C(7) 0.043(5) 0.029(4) 0.029(5) -0.004(4) 0.015(4) -0.004(4)
C(8) 0.037(5) 0.049(7) 0.046(5) 0.003(4) 0.014(4) -0.010(5)
C(9) 0.046(6) 0.050(6) 0.069(7) 0.010(5) 0.030(6) -0.003(5)
C(10) 0.035(6) 0.036(5) 0.073(7) 0.003(4) 0.016(5) 0.008(5)
C(11) 0.044(5) 0.042(6) 0.054(6) 0.010(5) 0.012(5) 0.002(5)
C(12) 0.038(5) 0.038(6) 0.044(5) 0.012(4) 0.012(4) 0.003(4)
C(13) 0.036(5) 0.028(4) 0.025(4) 0.000(4) 0.017(4) -0.005(4)
C(14) 0.051(6) 0.026(4) 0.041(5) -0.007(4) 0.023(5) 0.006(4)
C(15) 0.024(4) 0.025(4) 0.026(4) 0.000(4) 0.004(4) 0.004(3)
C(16) 0.037(5) 0.029(5) 0.038(5) -0.007(4) 0.006(4) 0.004(4)
C(17) 0.046(6) 0.033(4) 0.031(5) -0.005(4) 0.005(4) -0.006(4)
C(18) 0.045(5) 0.035(5) 0.022(4) -0.004(4) 0.008(4) 0.001(4)
C(19) 0.032(5) 0.032(4) 0.028(5) 0.002(4) 0.014(4) 0.004(4)
C(20) 0.068(7) 0.027(5) 0.063(7) 0.006(5) 0.039(6) 0.009(5)
C(21) 0.057(7) 0.027(5) 0.096(9) -0.002(5) 0.036(7) -0.012(6)
C(22) 0.083(9) 0.053(7) 0.047(7) -0.008(6) 0.013(6) -0.017(5)
C(23) 0.070(8) 0.035(5) 0.062(7) 0.012(5) 0.048(6) 0.008(5)
C(24) 0.046(6) 0.034(5) 0.062(7) 0.004(5) 0.019(5) -0.000(5)
C(25) 0.037(5) 0.022(5) 0.046(5) -0.001(4) 0.023(4) 0.004(4)
C(26) 0.044(5) 0.035(5) 0.022(4) 0.003(4) 0.011(4) 0.004(4)
C(27) 0.058(6) 0.032(5) 0.037(5) 0.008(5) 0.019(5) 0.001(4)
C(28) 0.072(7) 0.029(5) 0.029(5) 0.010(5) 0.024(5) 0.005(4)
C(29) 0.063(7) 0.031(5) 0.028(5) -0.008(5) 0.022(5) 0.001(4)
C(30) 0.037(5) 0.028(4) 0.046(5) -0.004(4) 0.015(5) 0.004(4)
C(31) 0.095(10) 0.058(7) 0.075(8) -0.003(7) 0.053(8) 0.016(6)
C(32) 0.056(7) 0.051(6) 0.048(6) 0.011(5) 0.008(5) 0.020(5)
C(33) 0.174(16) 0.071(8) 0.029(6) 0.032(9) 0.027(8) 0.006(6)
C(34) 0.031(5) 0.030(4) 0.034(5) -0.006(4) 0.010(4) 0.002(4)
C(35) 0.031(5) 0.032(4) 0.031(5) -0.003(4) 0.009(4) -0.002(4)
C(36) 0.021(4) 0.033(4) 0.043(5) -0.003(4) 0.010(4) -0.002(4)
C(37) 0.026(4) 0.026(4) 0.047(5) -0.002(4) 0.011(4) -0.003(4)
C(38) 0.035(5) 0.041(5) 0.030(5) -0.004(4) 0.007(4) 0.000(4)
C(39) 0.034(5) 0.033(4) 0.026(4) 0.001(4) 0.009(4) -0.003(4)
C(40) 0.051(6) 0.053(6) 0.041(6) 0.020(5) 0.004(5) 0.002(5)
C(41) 0.049(6) 0.070(7) 0.043(6) 0.011(5) 0.025(5) 0.003(5)
C(42) 0.058(7) 0.042(6) 0.082(8) 0.011(5) 0.021(7) -0.011(6)
C(43) 0.059(8) 0.113(12) 0.076(8) -0.023(8) 0.051(7) -0.025(8)
C(44) 0.078(11) 0.23(3) 0.21(2) 0.047(15) 0.075(14) 0.12(2)
C(45) 0.113(14) 0.172(17) 0.115(13) -0.038(17) 0.027(12) -0.018(15)
C(46) 0.091(10) 0.069(8) 0.053(7) -0.017(7) 0.050(8) -0.022(6)
C(47) 0.16(3) 0.082(12) 0.29(4) 0.032(13) 0.07(3) 0.043(18)
C(48) 0.41(5) 0.21(3) 0.17(3) -0.16(3) 0.22(3) -0.055(19)
C(49) 0.127(16) 0.115(13) 0.175(18) 0.036(11) 0.071(14) 0.056(13)

loop_
_atom_type_symbol
_atom_type_description
_atom_type_scat_dispersion_real
_atom_type_scat_dispersion_imag
_atom_type_scat_source
C C 0.0033 0.0016
;
International Tables for Crystallography
(1992, Vol. C, Tables 4.2.6.8 and 6.1.1.4)
;
H H 0.0000 0.0000
;
International Tables for Crystallography
(1992, Vol. C, Table 6.1.1.4)
;
Fe Fe 0.3463 0.8444
;
International Tables for Crystallography
(1992, Vol. C, Tables 4.2.6.8 and 6.1.1.4)
;
O O 0.0106 0.0060
;
International Tables for Crystallography
(1992, Vol. C, Tables 4.2.6.8 and 6.1.1.4)
;
P P 0.1023 0.0942
;
International Tables for Crystallography
(1992, Vol. C, Tables 4.2.6.8 and 6.1.1.4)
;
Pd Pd -0.9988 1.0072
;
International Tables for Crystallography
(1992, Vol. C, Tables 4.2.6.8 and 6.1.1.4)
;
Cl Cl 0.1484 0.1585
;
International Tables for Crystallography
(1992, Vol. C, Tables 4.2.6.8 and 6.1.1.4)
;

loop_
_geom_angle_atom_site_label_1
_geom_angle_atom_site_label_2
_geom_angle_atom_site_label_3
_geom_angle
_geom_angle_publ_flag
Cl(1) Pd(1) Cl(2) 89.47(9) yes
Cl(1) Pd(1) P(1) 90.81(9) yes
Cl(1) Pd(1) P(2) 172.89(9) yes
Cl(2) Pd(1) P(1) 177.54(8) yes
Cl(2) Pd(1) P(2) 83.43(9) yes
P(1) Pd(1) P(2) 96.29(8) yes
C(15) Fe(1) C(16) 41.0(3) yes
C(15) Fe(1) C(17) 69.1(3) yes
C(15) Fe(1) C(18) 69.3(4) yes
C(15) Fe(1) C(19) 41.5(4) yes
C(15) Fe(1) C(20) 106.3(4) yes
C(15) Fe(1) C(21) 124.3(5) yes
C(15) Fe(1) C(22) 162.4(5) yes
C(15) Fe(1) C(23) 154.5(4) yes
C(15) Fe(1) C(24) 119.9(4) yes
C(16) Fe(1) C(17) 40.9(4) yes
C(16) Fe(1) C(18) 68.3(4) yes
C(16) Fe(1) C(19) 68.9(4) yes
C(16) Fe(1) C(20) 114.1(5) yes
C(16) Fe(1) C(21) 102.6(5) yes
C(16) Fe(1) C(22) 124.9(5) yes
C(16) Fe(1) C(23) 164.4(4) yes
C(16) Fe(1) C(24) 150.1(4) yes
C(17) Fe(1) C(18) 40.1(4) yes
C(17) Fe(1) C(19) 68.4(3) yes
C(17) Fe(1) C(20) 147.1(4) yes
C(17) Fe(1) C(21) 113.5(4) yes
C(17) Fe(1) C(22) 106.7(4) yes
C(17) Fe(1) C(23) 129.8(4) yes
C(17) Fe(1) C(24) 169.0(5) yes
C(18) Fe(1) C(19) 40.9(3) yes
C(18) Fe(1) C(20) 170.8(4) yes
C(18) Fe(1) C(21) 148.6(4) yes
C(18) Fe(1) C(22) 119.3(4) yes
C(18) Fe(1) C(23) 112.7(4) yes
C(18) Fe(1) C(24) 134.3(4) yes
C(19) Fe(1) C(20) 130.6(4) yes
C(19) Fe(1) C(21) 165.3(5) yes
C(19) Fe(1) C(22) 154.4(5) yes
C(19) Fe(1) C(23) 122.8(4) yes
C(19) Fe(1) C(24) 113.4(4) yes
C(20) Fe(1) C(21) 40.5(4) yes
C(20) Fe(1) C(22) 67.3(5) yes
C(20) Fe(1) C(23) 67.5(5) yes
C(20) Fe(1) C(24) 40.2(5) yes
C(21) Fe(1) C(22) 40.2(6) yes
C(21) Fe(1) C(23) 68.1(5) yes
C(21) Fe(1) C(24) 67.6(4) yes
C(22) Fe(1) C(23) 40.2(5) yes
C(22) Fe(1) C(24) 66.6(4) yes
C(23) Fe(1) C(24) 39.5(4) yes
Pd(1) P(1) C(1) 109.7(3) yes
Pd(1) P(1) C(7) 114.5(3) yes
Pd(1) P(1) C(13) 111.3(4) yes
C(1) P(1) C(7) 107.0(4) yes
C(1) P(1) C(13) 106.1(4) yes
C(7) P(1) C(13) 107.8(4) yes
Pd(1) P(2) C(19) 116.2(4) yes
Pd(1) P(2) C(25) 112.6(3) yes
Pd(1) P(2) C(34) 110.8(3) yes
C(19) P(2) C(25) 101.3(4) yes
C(19) P(2) C(34) 106.0(4) yes
C(25) P(2) C(34) 109.4(4) yes
C(28) O(1) C(33) 113.7(7) yes
C(37) O(2) C(42) 113.4(7) yes
P(1) C(1) C(2) 111.7(7) yes
P(1) C(1) C(6) 118.3(6) yes
C(2) C(1) C(6) 110.8(7) yes
C(1) C(2) C(3) 109.9(9) yes
C(2) C(3) C(4) 110.9(9) yes
C(3) C(4) C(5) 111.3(10) yes
C(4) C(5) C(6) 111.9(10) yes
C(1) C(6) C(5) 107.6(8) yes
P(1) C(7) C(8) 112.6(5) yes
P(1) C(7) C(12) 113.1(7) yes
C(8) C(7) C(12) 107.6(7) yes
C(7) C(8) C(9) 111.1(7) yes
C(8) C(9) C(10) 110.7(9) yes
C(9) C(10) C(11) 110.1(8) yes
C(10) C(11) C(12) 112.2(7) yes
C(7) C(12) C(11) 111.9(8) yes
P(1) C(13) C(14) 115.8(7) yes
P(1) C(13) C(15) 111.9(5) yes
C(14) C(13) C(15) 111.5(6) yes
Fe(1) C(15) C(13) 124.6(6) yes
Fe(1) C(15) C(16) 69.4(5) yes
Fe(1) C(15) C(19) 70.8(5) yes
C(13) C(15) C(16) 127.9(8) yes
C(13) C(15) C(19) 124.6(7) yes
C(16) C(15) C(19) 107.5(7) yes
Fe(1) C(16) C(15) 69.5(5) yes
Fe(1) C(16) C(17) 70.0(6) yes
C(15) C(16) C(17) 108.6(8) yes
Fe(1) C(17) C(16) 69.2(5) yes
Fe(1) C(17) C(18) 70.6(5) yes
C(16) C(17) C(18) 108.6(7) yes
Fe(1) C(18) C(17) 69.3(5) yes
Fe(1) C(18) C(19) 70.2(4) yes
C(17) C(18) C(19) 108.7(8) yes
Fe(1) C(19) P(2) 136.1(5) yes
Fe(1) C(19) C(15) 67.6(5) yes
Fe(1) C(19) C(18) 68.9(5) yes
P(2) C(19) C(15) 125.9(6) yes
P(2) C(19) C(18) 126.8(7) yes
C(15) C(19) C(18) 106.6(7) yes
Fe(1) C(20) C(21) 69.3(6) yes
Fe(1) C(20) C(24) 69.9(5) yes
C(21) C(20) C(24) 107.3(10) yes
Fe(1) C(21) C(20) 70.1(5) yes
Fe(1) C(21) C(22) 70.5(6) yes
C(20) C(21) C(22) 107.3(10) yes
Fe(1) C(22) C(21) 69.3(7) yes
Fe(1) C(22) C(23) 70.4(6) yes
C(21) C(22) C(23) 108.9(9) yes
Fe(1) C(23) C(22) 69.5(7) yes
Fe(1) C(23) C(24) 69.6(7) yes
C(22) C(23) C(24) 106.9(10) yes
Fe(1) C(24) C(20) 69.9(6) yes
Fe(1) C(24) C(23) 70.9(6) yes
C(20) C(24) C(23) 109.6(9) yes
P(2) C(25) C(26) 119.7(7) yes
P(2) C(25) C(30) 123.6(6) yes
C(26) C(25) C(30) 116.7(7) yes
C(25) C(26) C(27) 124.5(9) yes
C(26) C(27) C(28) 117.0(9) yes
C(26) C(27) C(32) 122.1(10) yes
C(28) C(27) C(32) 120.9(8) yes
O(1) C(28) C(27) 119.7(9) yes
O(1) C(28) C(29) 117.9(10) yes
C(27) C(28) C(29) 122.3(8) yes
C(28) C(29) C(30) 117.9(10) yes
C(28) C(29) C(31) 122.0(8) yes
C(30) C(29) C(31) 120.1(9) yes
C(25) C(30) C(29) 121.5(8) yes
P(2) C(34) C(35) 122.4(6) yes
P(2) C(34) C(39) 119.4(7) yes
C(35) C(34) C(39) 117.7(8) yes
C(34) C(35) C(36) 122.6(7) yes
C(35) C(36) C(37) 117.0(9) yes
C(35) C(36) C(41) 120.5(7) yes
C(37) C(36) C(41) 122.5(8) yes
O(2) C(37) C(36) 118.2(8) yes
O(2) C(37) C(38) 118.3(7) yes
C(36) C(37) C(38) 123.5(8) yes
C(37) C(38) C(39) 117.4(7) yes
C(37) C(38) C(40) 121.4(8) yes
C(39) C(38) C(40) 121.2(9) yes
C(34) C(39) C(38) 121.8(8) yes
C(44) C(43) C(48) 114.4(18) yes
C(43) C(44) C(45) 120.9(16) yes
C(44) C(45) C(46) 127.3(15) yes
C(45) C(46) C(47) 108.7(18) yes
C(46) C(47) C(48) 126.2(19) yes
C(43) C(48) C(47) 121.0(18) yes
Cl(3) C(49) Cl(4) 118.0(10) yes
P(1) C(1) H(1) 104.919 no
C(2) C(1) H(1) 104.920 no
C(6) C(1) H(1) 104.914 no
C(1) C(2) H(2) 109.682 no
C(1) C(2) H(3) 109.683 no
C(3) C(2) H(2) 109.669 no
C(3) C(2) H(3) 109.680 no
H(2) C(2) H(3) 108.177 no
C(2) C(3) H(4) 109.470 no
C(2) C(3) H(5) 109.464 no
C(4) C(3) H(4) 109.461 no
C(4) C(3) H(5) 109.458 no
H(4) C(3) H(5) 108.054 no
C(3) C(4) H(6) 109.373 no
C(3) C(4) H(7) 109.380 no
C(5) C(4) H(6) 109.365 no
C(5) C(4) H(7) 109.373 no
H(6) C(4) H(7) 107.998 no
C(4) C(5) H(8) 109.226 no
C(4) C(5) H(9) 109.232 no
C(6) C(5) H(8) 109.227 no
C(6) C(5) H(9) 109.218 no
H(8) C(5) H(9) 107.914 no
C(1) C(6) H(10) 110.198 no
C(1) C(6) H(11) 110.183 no
C(5) C(6) H(10) 110.191 no
C(5) C(6) H(11) 110.185 no
H(10) C(6) H(11) 108.476 no
P(1) C(7) H(12) 107.774 no
C(8) C(7) H(12) 107.773 no
C(12) C(7) H(12) 107.781 no
C(7) C(8) H(13) 109.415 no
C(7) C(8) H(14) 109.425 no
C(9) C(8) H(13) 109.418 no
C(9) C(8) H(14) 109.420 no
H(13) C(8) H(14) 108.021 no
C(8) C(9) H(15) 109.505 no
C(8) C(9) H(16) 109.500 no
C(10) C(9) H(15) 109.507 no
C(10) C(9) H(16) 109.510 no
H(15) C(9) H(16) 108.070 no
C(9) C(10) H(17) 109.641 no
C(9) C(10) H(18) 109.638 no
C(11) C(10) H(17) 109.641 no
C(11) C(10) H(18) 109.629 no
H(17) C(10) H(18) 108.157 no
C(10) C(11) H(19) 109.156 no
C(10) C(11) H(20) 109.160 no
C(12) C(11) H(19) 109.153 no
C(12) C(11) H(20) 109.157 no
H(19) C(11) H(20) 107.869 no
C(7) C(12) H(21) 109.225 no
C(7) C(12) H(22) 109.225 no
C(11) C(12) H(21) 109.231 no
C(11) C(12) H(22) 109.230 no
H(21) C(12) H(22) 107.910 no
P(1) C(13) H(23) 105.583 no
C(14) C(13) H(23) 105.565 no
C(15) C(13) H(23) 105.573 no
C(13) C(14) H(24) 109.469 no
C(13) C(14) H(25) 109.469 no
C(13) C(14) H(26) 109.462 no
H(24) C(14) H(25) 109.475 no
H(24) C(14) H(26) 109.482 no
H(25) C(14) H(26) 109.470 no
Fe(1) C(16) H(27) 125.706 no
C(15) C(16) H(27) 125.698 no
C(17) C(16) H(27) 125.703 no
Fe(1) C(17) H(28) 125.677 no
C(16) C(17) H(28) 125.677 no
C(18) C(17) H(28) 125.676 no
Fe(1) C(18) H(29) 125.641 no
C(17) C(18) H(29) 125.646 no
C(19) C(18) H(29) 125.640 no
Fe(1) C(20) H(30) 126.342 no
C(21) C(20) H(30) 126.350 no
C(24) C(20) H(30) 126.349 no
Fe(1) C(21) H(31) 126.346 no
C(20) C(21) H(31) 126.342 no
C(22) C(21) H(31) 126.347 no
Fe(1) C(22) H(32) 125.544 no
C(21) C(22) H(32) 125.537 no
C(23) C(22) H(32) 125.540 no
Fe(1) C(23) H(33) 126.570 no
C(22) C(23) H(33) 126.569 no
C(24) C(23) H(33) 126.569 no
Fe(1) C(24) H(34) 125.184 no
C(20) C(24) H(34) 125.178 no
C(23) C(24) H(34) 125.183 no
C(25) C(26) H(35) 117.749 no
C(27) C(26) H(35) 117.758 no
C(25) C(30) H(36) 119.226 no
C(29) C(30) H(36) 119.227 no
C(29) C(31) H(37) 109.473 no
C(29) C(31) H(38) 109.473 no
C(29) C(31) H(39) 109.480 no
H(37) C(31) H(38) 109.463 no
H(37) C(31) H(39) 109.469 no
H(38) C(31) H(39) 109.469 no
C(27) C(32) H(40) 109.471 no
C(27) C(32) H(41) 109.469 no
C(27) C(32) H(42) 109.478 no
H(40) C(32) H(41) 109.465 no
H(40) C(32) H(42) 109.478 no
H(41) C(32) H(42) 109.466 no
O(1) C(33) H(43) 109.477 no
O(1) C(33) H(44) 109.463 no
O(1) C(33) H(45) 109.470 no
H(43) C(33) H(44) 109.468 no
H(43) C(33) H(45) 109.478 no
H(44) C(33) H(45) 109.472 no
C(34) C(35) H(46) 118.709 no
C(36) C(35) H(46) 118.720 no
C(34) C(39) H(47) 119.104 no
C(38) C(39) H(47) 119.105 no
C(38) C(40) H(48) 109.474 no
C(38) C(40) H(49) 109.472 no
C(38) C(40) H(50) 109.476 no
H(48) C(40) H(49) 109.465 no
H(48) C(40) H(50) 109.472 no
H(49) C(40) H(50) 109.468 no
C(36) C(41) H(51) 109.480 no
C(36) C(41) H(52) 109.467 no
C(36) C(41) H(53) 109.473 no
H(51) C(41) H(52) 109.470 no
H(51) C(41) H(53) 109.473 no
H(52) C(41) H(53) 109.464 no
O(2) C(42) H(54) 109.477 no
O(2) C(42) H(55) 109.471 no
O(2) C(42) H(56) 109.477 no
H(54) C(42) H(55) 109.471 no
H(54) C(42) H(56) 109.467 no
H(55) C(42) H(56) 109.465 no
C(44) C(43) H(57) 122.797 no
C(48) C(43) H(57) 122.799 no
C(43) C(44) H(58) 119.526 no
C(45) C(44) H(58) 119.530 no
C(44) C(45) H(59) 116.337 no
C(46) C(45) H(59) 116.337 no
C(45) C(46) H(60) 125.638 no
C(47) C(46) H(60) 125.640 no
C(46) C(47) H(61) 116.883 no
C(48) C(47) H(61) 116.872 no
C(43) C(48) H(62) 119.485 no
C(47) C(48) H(62) 119.500 no
Cl(3) C(49) H(63) 107.809 no
Cl(3) C(49) H(64) 107.805 no
Cl(4) C(49) H(63) 107.811 no
Cl(4) C(49) H(64) 107.803 no
H(63) C(49) H(64) 107.148 no

loop_
_geom_bond_atom_site_label_1
_geom_bond_atom_site_label_2
_geom_bond_distance
_geom_bond_publ_flag
Pd(1) Cl(1) 2.354(3) yes
Pd(1) Cl(2) 2.361(3) yes
Pd(1) P(1) 2.289(3) yes
Pd(1) P(2) 2.258(3) yes
Fe(1) C(15) 2.035(9) yes
Fe(1) C(16) 2.034(10) yes
Fe(1) C(17) 2.045(8) yes
Fe(1) C(18) 2.061(8) yes
Fe(1) C(19) 2.079(8) yes
Fe(1) C(20) 2.044(9) yes
Fe(1) C(21) 2.032(9) yes
Fe(1) C(22) 2.048(12) yes
Fe(1) C(23) 2.060(12) yes
Fe(1) C(24) 2.043(10) yes
Cl(3) C(49) 1.74(2) yes
Cl(4) C(49) 1.68(2) yes
P(1) C(1) 1.859(9) yes
P(1) C(7) 1.837(9) yes
P(1) C(13) 1.858(8) yes
P(2) C(19) 1.797(8) yes
P(2) C(25) 1.811(8) yes
P(2) C(34) 1.800(9) yes
O(1) C(28) 1.385(10) yes
O(1) C(33) 1.431(12) yes
O(2) C(37) 1.398(10) yes
O(2) C(42) 1.428(11) yes
C(1) C(2) 1.520(13) yes
C(1) C(6) 1.542(15) yes
C(2) C(3) 1.520(13) yes
C(3) C(4) 1.524(19) yes
C(4) C(5) 1.499(17) yes
C(5) C(6) 1.541(13) yes
C(7) C(8) 1.545(13) yes
C(7) C(12) 1.529(11) yes
C(8) C(9) 1.533(13) yes
C(9) C(10) 1.535(14) yes
C(10) C(11) 1.515(14) yes
C(11) C(12) 1.520(12) yes
C(13) C(14) 1.543(13) yes
C(13) C(15) 1.490(11) yes
C(15) C(16) 1.426(10) yes
C(15) C(19) 1.459(12) yes
C(16) C(17) 1.424(13) yes
C(17) C(18) 1.407(13) yes
C(18) C(19) 1.447(10) yes
C(20) C(21) 1.412(14) yes
C(20) C(24) 1.404(16) yes
C(21) C(22) 1.404(19) yes
C(22) C(23) 1.411(16) yes
C(23) C(24) 1.387(14) yes
C(25) C(26) 1.382(11) yes
C(25) C(30) 1.407(14) yes
C(26) C(27) 1.380(11) yes
C(27) C(28) 1.385(16) yes
C(27) C(32) 1.489(14) yes
C(28) C(29) 1.401(14) yes
C(29) C(30) 1.401(12) yes
C(29) C(31) 1.512(18) yes
C(34) C(35) 1.406(13) yes
C(34) C(39) 1.392(10) yes
C(35) C(36) 1.393(12) yes
C(36) C(37) 1.389(11) yes
C(36) C(41) 1.504(14) yes
C(37) C(38) 1.387(14) yes
C(38) C(39) 1.409(12) yes
C(38) C(40) 1.493(11) yes
C(43) C(44) 1.31(3) yes
C(43) C(48) 1.29(3) yes
C(44) C(45) 1.41(3) yes
C(45) C(46) 1.32(3) yes
C(46) C(47) 1.27(3) yes
C(47) C(48) 1.47(4) yes
C(1) H(1) 0.990 no
C(2) H(2) 0.980 no
C(2) H(3) 0.980 no
C(3) H(4) 0.980 no
C(3) H(5) 0.980 no
C(4) H(6) 0.980 no
C(4) H(7) 0.980 no
C(5) H(8) 0.980 no
C(5) H(9) 0.980 no
C(6) H(10) 0.980 no
C(6) H(11) 0.980 no
C(7) H(12) 0.990 no
C(8) H(13) 0.980 no
C(8) H(14) 0.980 no
C(9) H(15) 0.980 no
C(9) H(16) 0.980 no
C(10) H(17) 0.980 no
C(10) H(18) 0.980 no
C(11) H(19) 0.980 no
C(11) H(20) 0.980 no
C(12) H(21) 0.980 no
C(12) H(22) 0.980 no
C(13) H(23) 0.990 no
C(14) H(24) 0.970 no
C(14) H(25) 0.970 no
C(14) H(26) 0.970 no
C(16) H(27) 0.990 no
C(17) H(28) 0.990 no
C(18) H(29) 0.990 no
C(20) H(30) 0.990 no
C(21) H(31) 0.990 no
C(22) H(32) 0.990 no
C(23) H(33) 0.990 no
C(24) H(34) 0.990 no
C(26) H(35) 0.940 no
C(30) H(36) 0.940 no
C(31) H(37) 0.970 no
C(31) H(38) 0.970 no
C(31) H(39) 0.970 no
C(32) H(40) 0.970 no
C(32) H(41) 0.970 no
C(32) H(42) 0.970 no
C(33) H(43) 0.970 no
C(33) H(44) 0.970 no
C(33) H(45) 0.970 no
C(35) H(46) 0.940 no
C(39) H(47) 0.940 no
C(40) H(48) 0.970 no
C(40) H(49) 0.970 no
C(40) H(50) 0.970 no
C(41) H(51) 0.970 no
C(41) H(52) 0.970 no
C(41) H(53) 0.970 no
C(42) H(54) 0.970 no
C(42) H(55) 0.970 no
C(42) H(56) 0.970 no
C(43) H(57) 0.940 no
C(44) H(58) 0.940 no
C(45) H(59) 0.940 no
C(46) H(60) 0.940 no
C(47) H(61) 0.940 no
C(48) H(62) 0.940 no
C(49) H(63) 0.980 no
C(49) H(64) 0.980 no

loop_
_geom_contact_atom_site_label_1
_geom_contact_atom_site_label_2
_geom_contact_distance
_geom_contact_publ_flag
_geom_contact_site_symmetry_2
Pd(1) C(39) 3.463(9) no .
Cl(1) C(1) 3.259(9) no .
Cl(2) C(25) 3.346(8) no .
Cl(2) C(30) 3.547(9) no .
Cl(2) C(34) 3.470(8) no .
P(1) C(19) 3.383(9) no .
P(2) C(13) 3.378(9) no .
O(1) C(31) 2.851(14) no .
O(1) C(32) 2.838(14) no .
O(2) C(40) 2.828(13) no .
O(2) C(41) 2.858(10) no .
C(1) C(4) 2.916(13) no .
C(1) C(8) 3.266(12) no .
C(1) C(14) 3.319(11) no .
C(2) C(5) 2.920(18) no .
C(2) C(13) 3.359(11) no .
C(3) C(6) 2.955(15) no .
C(6) C(7) 3.362(11) no .
C(6) C(8) 3.532(13) no .
C(6) C(14) 3.280(13) no .
C(7) C(10) 2.987(12) no .
C(7) C(14) 3.561(11) no .
C(7) C(15) 3.397(12) no .
C(8) C(11) 2.917(11) no .
C(9) C(12) 2.925(15) no .
C(12) C(13) 3.591(11) no .
C(12) C(15) 3.339(12) no .
C(13) C(20) 3.554(14) no .
C(14) C(16) 2.958(12) no .
C(18) C(25) 3.127(11) no .
C(18) C(26) 3.161(11) no .
C(19) C(26) 3.162(11) no .
C(19) C(35) 3.481(13) no .
C(23) C(35) 3.478(12) no .
C(24) C(34) 3.522(11) no .
C(24) C(35) 3.412(12) no .
C(24) C(36) 3.549(13) no .
C(25) C(28) 2.794(11) no .
C(25) C(35) 3.350(11) no .
C(26) C(29) 2.761(15) no .
C(27) C(30) 2.798(13) no .
C(27) C(33) 3.179(16) no .
C(29) C(33) 3.207(13) no .
C(30) C(34) 3.257(11) no .
C(30) C(35) 3.234(11) no .
C(31) C(33) 3.463(18) no .
C(32) C(33) 3.41(2) no .
C(34) C(37) 2.781(12) no .
C(35) C(38) 2.789(11) no .
C(36) C(39) 2.803(13) no .
C(36) C(42) 3.108(12) no .
C(38) C(42) 3.260(14) no .
C(40) C(42) 3.539(15) no .
C(41) C(42) 3.307(14) no .
C(43) C(46) 2.89(3) no .
C(44) C(47) 2.60(3) no .
C(45) C(48) 2.57(3) no .
Cl(1) C(22) 3.587(11) no 2_747
Cl(1) C(49) 3.588(18) no 2_646
O(1) C(14) 3.413(11) no 2_747
O(2) C(14) 3.336(10) no 1_455
O(2) C(16) 3.483(13) no 1_455
C(14) O(1) 3.413(11) no 2_757
C(14) O(2) 3.336(10) no 1_655
C(14) C(28) 3.502(11) no 2_757
C(16) O(2) 3.483(13) no 1_655
C(17) C(48) 3.53(3) no .
C(22) Cl(1) 3.587(11) no 2_757
C(28) C(14) 3.502(11) no 2_747
C(48) C(17) 3.53(3) no .
C(49) Cl(1) 3.588(18) no 2_656
Pd(1) H(1) 3.3747 no .
Pd(1) H(2) 3.1036 no .
Pd(1) H(13) 3.5723 no .
Pd(1) H(22) 3.2351 no .
Pd(1) H(23) 3.4017 no .
Pd(1) H(47) 2.8839 no .
Fe(1) H(23) 3.0979 no .
Fe(1) H(24) 3.3263 no .
Cl(1) H(1) 2.5803 no .
Cl(1) H(2) 3.1831 no .
Cl(1) H(13) 3.1471 no .
Cl(2) H(36) 3.3576 no .
Cl(2) H(47) 3.3318 no .
P(1) H(2) 2.8339 no .
P(1) H(3) 3.0597 no .
P(1) H(10) 3.0343 no .
P(1) H(11) 3.1794 no .
P(1) H(13) 2.9912 no .
P(1) H(14) 2.9275 no .
P(1) H(21) 2.9321 no .
P(1) H(22) 2.9719 no .
P(1) H(25) 3.1088 no .
P(1) H(26) 2.9819 no .
P(2) H(23) 3.2503 no .
P(2) H(29) 3.1718 no .
P(2) H(35) 2.8167 no .
P(2) H(36) 2.9516 no .
P(2) H(46) 2.9117 no .
P(2) H(47) 2.8423 no .
O(1) H(37) 2.5098 no .
O(1) H(38) 3.1736 no .
O(1) H(41) 2.4696 no .
O(1) H(42) 3.1881 no .
O(2) H(48) 3.1580 no .
O(2) H(49) 2.4694 no .
O(2) H(51) 2.5097 no .
O(2) H(53) 3.1924 no .
C(1) H(4) 2.7077 no .
C(1) H(5) 3.3351 no .
C(1) H(7) 3.2848 no .
C(1) H(8) 3.3416 no .
C(1) H(9) 2.6889 no .
C(1) H(12) 3.1812 no .
C(1) H(13) 3.5348 no .
C(1) H(14) 2.7752 no .
C(1) H(23) 3.1417 no .
C(1) H(25) 2.9824 no .
C(1) H(26) 3.4287 no .
C(2) H(6) 3.3476 no .
C(2) H(7) 2.7384 no .
C(2) H(9) 3.2610 no .
C(2) H(10) 3.3662 no .
C(2) H(11) 2.7296 no .
C(2) H(23) 3.0617 no .
C(2) H(25) 3.1493 no .
C(3) H(1) 2.5613 no .
C(3) H(8) 3.3371 no .
C(3) H(9) 2.7161 no .
C(3) H(11) 3.2920 no .
C(4) H(1) 3.0831 no .
C(4) H(2) 3.3509 no .
C(4) H(3) 2.7291 no .
C(4) H(10) 3.3595 no .
C(4) H(11) 2.7476 no .
C(5) H(1) 2.5544 no .
C(5) H(3) 3.2548 no .
C(5) H(4) 2.7322 no .
C(5) H(5) 3.3335 no .
C(6) H(2) 3.3667 no .
C(6) H(3) 2.7158 no .
C(6) H(4) 3.3179 no .
C(6) H(6) 3.3615 no .
C(6) H(7) 2.7407 no .
C(6) H(12) 3.1390 no .
C(6) H(14) 2.8304 no .
C(6) H(25) 2.8019 no .
C(6) H(26) 3.1100 no .
C(7) H(1) 3.1608 no .
C(7) H(10) 2.8972 no .
C(7) H(15) 3.3809 no .
C(7) H(16) 2.7414 no .
C(7) H(17) 3.3599 no .
C(7) H(19) 3.3638 no .
C(7) H(20) 2.7453 no .
C(7) H(26) 3.1283 no .
C(8) H(1) 3.0029 no .
C(8) H(10) 2.8909 no .
C(8) H(17) 2.7562 no .
C(8) H(18) 3.3674 no .
C(8) H(20) 3.2824 no .
C(8) H(21) 3.3364 no .
C(8) H(22) 2.6821 no .
C(9) H(12) 2.6889 no .
C(9) H(19) 3.3447 no .
C(9) H(20) 2.7324 no .
C(9) H(22) 3.2637 no .
C(10) H(12) 3.2519 no .
C(10) H(13) 2.7273 no .
C(10) H(14) 3.3672 no .
C(10) H(21) 3.3545 no .
C(10) H(22) 2.7417 no .
C(11) H(12) 2.6912 no .
C(11) H(13) 3.2315 no .
C(11) H(15) 3.3434 no .
C(11) H(16) 2.7327 no .
C(12) H(13) 2.6777 no .
C(12) H(14) 3.3349 no .
C(12) H(16) 3.2711 no .
C(12) H(17) 2.7633 no .
C(12) H(18) 3.3575 no .
C(12) H(35) 2.9351 no .
C(13) H(2) 3.4660 no .
C(13) H(3) 3.0347 no .
C(13) H(11) 3.3235 no .
C(13) H(12) 2.9879 no .
C(13) H(21) 3.1791 no .
C(13) H(27) 2.9428 no .
C(13) H(30) 3.2741 no .
C(14) H(3) 3.1647 no .
C(14) H(10) 3.5356 no .
C(14) H(11) 2.6273 no .
C(14) H(12) 3.1221 no .
C(14) H(27) 2.7515 no .
C(14) H(30) 3.1207 no .
C(15) H(12) 3.4448 no .
C(15) H(21) 2.5878 no .
C(15) H(24) 2.5879 no .
C(15) H(25) 3.3151 no .
C(15) H(26) 2.8357 no .
C(15) H(28) 3.2684 no .
C(15) H(29) 3.2866 no .
C(15) H(30) 3.4048 no .
C(16) H(21) 2.8236 no .
C(16) H(23) 3.2169 no .
C(16) H(24) 2.7069 no .
C(16) H(26) 3.0311 no .
C(16) H(29) 3.2541 no .
C(16) H(31) 3.2907 no .
C(17) H(21) 3.2437 no .
C(17) H(32) 3.4234 no .
C(18) H(21) 3.2787 no .
C(18) H(27) 3.2524 no .
C(18) H(35) 2.9468 no .
C(18) H(46) 3.5383 no .
C(19) H(21) 2.8799 no .
C(19) H(23) 2.7716 no .
C(19) H(27) 3.2837 no .
C(19) H(28) 3.2744 no .
C(19) H(35) 2.8716 no .
C(19) H(46) 3.4019 no .
C(20) H(23) 3.1470 no .
C(20) H(24) 2.9803 no .
C(20) H(32) 3.2238 no .
C(20) H(33) 3.2368 no .
C(21) H(24) 3.3828 no .
C(21) H(27) 3.2805 no .
C(21) H(33) 3.2463 no .
C(21) H(34) 3.2228 no .
C(22) H(28) 3.4149 no .
C(22) H(30) 3.2258 no .
C(22) H(34) 3.2033 no .
C(23) H(30) 3.2340 no .
C(23) H(31) 3.2463 no .
C(23) H(46) 3.4864 no .
C(24) H(23) 3.4366 no .
C(24) H(31) 3.2265 no .
C(24) H(32) 3.2019 no .
C(24) H(56) 3.3717 no .
C(25) H(29) 2.8906 no .
C(25) H(46) 2.9717 no .
C(26) H(21) 3.5386 no .
C(26) H(22) 3.2077 no .
C(26) H(29) 2.9228 no .
C(26) H(36) 3.2254 no .
C(26) H(40) 2.6184 no .
C(26) H(41) 3.2497 no .
C(26) H(42) 2.9363 no .
C(27) H(44) 3.2807 no .
C(27) H(45) 3.1820 no .
C(28) H(35) 3.2026 no .
C(28) H(36) 3.2505 no .
C(28) H(37) 2.6456 no .
C(28) H(38) 2.9842 no .
C(28) H(39) 3.2812 no .
C(28) H(40) 3.2309 no .
C(28) H(41) 2.5845 no .
C(28) H(42) 2.9563 no .
C(28) H(43) 3.1382 no .
C(28) H(44) 2.4155 no .
C(28) H(45) 2.7688 no .
C(29) H(44) 2.9445 no .
C(30) H(35) 3.2208 no .
C(30) H(37) 3.2698 no .
C(30) H(38) 2.9502 no .
C(30) H(39) 2.6180 no .
C(30) H(46) 2.7384 no .
C(31) H(36) 2.6641 no .
C(31) H(44) 3.1643 no .
C(32) H(35) 2.6438 no .
C(32) H(45) 3.0227 no .
C(33) H(37) 2.8213 no .
C(33) H(41) 3.1311 no .
C(33) H(42) 3.3426 no .
C(34) H(34) 2.9288 no .
C(34) H(36) 2.8391 no .
C(35) H(33) 3.0689 no .
C(35) H(34) 2.9038 no .
C(35) H(36) 2.6991 no .
C(35) H(47) 3.2448 no .
C(35) H(51) 3.2615 no .
C(35) H(52) 2.6146 no .
C(35) H(53) 2.9394 no .
C(36) H(33) 3.1452 no .
C(36) H(34) 2.8945 no .
C(36) H(54) 3.1072 no .
C(36) H(56) 3.1728 no .
C(37) H(34) 2.8193 no .
C(37) H(46) 3.2219 no .
C(37) H(47) 3.2376 no .
C(37) H(48) 2.9460 no .
C(37) H(49) 2.6096 no .
C(37) H(50) 3.2496 no .
C(37) H(51) 2.6421 no .
C(37) H(52) 3.2700 no .
C(37) H(53) 2.9716 no .
C(37) H(54) 2.7835 no .
C(37) H(55) 3.1404 no .
C(37) H(56) 2.4077 no .
C(38) H(34) 2.8636 no .
C(38) H(56) 3.0296 no .
C(39) H(23) 3.4586 no .
C(39) H(34) 2.9158 no .
C(39) H(46) 3.2409 no .
C(39) H(48) 2.9621 no .
C(39) H(49) 3.2690 no .
C(39) H(50) 2.6210 no .
C(40) H(47) 2.6798 no .
C(40) H(56) 3.3121 no .
C(41) H(33) 3.2420 no .
C(41) H(46) 2.6519 no .
C(41) H(54) 2.8812 no .
C(42) H(34) 3.4850 no .
C(42) H(48) 3.4754 no .
C(42) H(49) 3.2767 no .
C(42) H(51) 2.6451 no .
C(43) H(59) 3.1760 no .
C(43) H(61) 3.2088 no .
C(44) H(60) 3.3105 no .
C(44) H(61) 3.5311 no .
C(44) H(62) 3.0385 no .
C(45) H(57) 3.2301 no .
C(45) H(61) 2.9772 no .
C(45) H(62) 3.4984 no .
C(46) H(58) 3.2638 no .
C(46) H(62) 3.2534 no .
C(47) H(57) 3.2676 no .
C(47) H(58) 3.5308 no .
C(47) H(59) 2.9615 no .
C(48) H(58) 3.0394 no .
C(48) H(59) 3.4982 no .
C(48) H(60) 3.3178 no .
H(1) H(2) 2.3518 no .
H(1) H(3) 2.8197 no .
H(1) H(4) 2.4042 no .
H(1) H(5) 3.4721 no .
H(1) H(8) 3.4639 no .
H(1) H(9) 2.3763 no .
H(1) H(10) 2.3709 no .
H(1) H(11) 2.8406 no .
H(1) H(12) 3.5442 no .
H(1) H(13) 3.0875 no .
H(1) H(14) 2.4157 no .
H(2) H(4) 2.3458 no .
H(2) H(5) 2.3733 no .
H(2) H(23) 3.0193 no .
H(2) H(47) 2.9727 no .
H(3) H(4) 2.8534 no .
H(3) H(5) 2.3479 no .
H(3) H(7) 2.5986 no .
H(3) H(11) 2.5606 no .
H(3) H(23) 2.6172 no .
H(3) H(25) 2.4815 no .
H(4) H(6) 2.3393 no .
H(4) H(7) 2.8528 no .
H(4) H(9) 2.5892 no .
H(5) H(6) 2.3786 no .
H(5) H(7) 2.3385 no .
H(6) H(8) 2.3445 no .
H(6) H(9) 2.3185 no .
H(7) H(8) 2.3199 no .
H(7) H(9) 2.8324 no .
H(7) H(11) 2.6076 no .
H(8) H(10) 2.3935 no .
H(8) H(11) 2.3804 no .
H(9) H(10) 2.3704 no .
H(9) H(11) 2.8726 no .
H(9) H(14) 3.3235 no .
H(10) H(12) 2.5642 no .
H(10) H(14) 2.1848 no .
H(10) H(16) 3.4874 no .
H(10) H(25) 3.2813 no .
H(10) H(26) 3.1031 no .
H(11) H(12) 3.3026 no .
H(11) H(24) 3.4616 no .
H(11) H(25) 2.0242 no .
H(11) H(26) 2.5186 no .
H(12) H(13) 2.8649 no .
H(12) H(14) 2.3858 no .
H(12) H(15) 3.5843 no .
H(12) H(16) 2.5234 no .
H(12) H(19) 3.5852 no .
H(12) H(20) 2.5413 no .
H(12) H(21) 2.3630 no .
H(12) H(22) 2.8514 no .
H(12) H(25) 3.5919 no .
H(12) H(26) 2.4734 no .
H(13) H(15) 2.3664 no .
H(13) H(16) 2.8619 no .
H(13) H(17) 2.5984 no .
H(13) H(21) 3.5769 no .
H(13) H(22) 2.5072 no .
H(14) H(15) 2.3695 no .
H(14) H(16) 2.3673 no .
H(14) H(22) 3.5740 no .
H(15) H(17) 2.3544 no .
H(15) H(18) 2.3958 no .
H(16) H(17) 2.8646 no .
H(16) H(18) 2.3531 no .
H(16) H(20) 2.6024 no .
H(17) H(19) 2.3278 no .
H(17) H(20) 2.8450 no .
H(17) H(22) 2.6261 no .
H(18) H(19) 2.3747 no .
H(18) H(20) 2.3230 no .
H(19) H(21) 2.3567 no .
H(19) H(22) 2.3390 no .
H(19) H(35) 3.4711 no .
H(19) H(40) 3.3332 no .
H(20) H(21) 2.3383 no .
H(20) H(22) 2.8467 no .
H(21) H(27) 3.2667 no .
H(21) H(35) 2.6332 no .
H(22) H(35) 2.3746 no .
H(22) H(40) 3.5497 no .
H(23) H(24) 2.3981 no .
H(23) H(25) 2.2636 no .
H(23) H(26) 2.8278 no .
H(23) H(30) 2.8036 no .
H(23) H(34) 3.3424 no .
H(23) H(47) 3.1542 no .
H(24) H(27) 2.3804 no .
H(24) H(30) 2.4722 no .
H(24) H(31) 3.2909 no .
H(25) H(30) 3.3038 no .
H(26) H(27) 2.6425 no .
H(27) H(28) 2.5794 no .
H(27) H(31) 3.1021 no .
H(28) H(29) 2.5613 no .
H(28) H(32) 3.2707 no .
H(29) H(33) 3.5367 no .
H(29) H(35) 2.9743 no .
H(29) H(46) 3.1641 no .
H(30) H(31) 2.5859 no .
H(30) H(34) 2.5611 no .
H(31) H(32) 2.5660 no .
H(32) H(33) 2.5763 no .
H(33) H(34) 2.5468 no .
H(33) H(46) 2.9378 no .
H(33) H(51) 3.4325 no .
H(33) H(52) 2.7046 no .
H(34) H(46) 3.4627 no .
H(34) H(47) 3.4994 no .
H(34) H(48) 3.5360 no .
H(34) H(56) 2.7293 no .
H(35) H(40) 2.4524 no .
H(35) H(41) 3.5053 no .
H(35) H(42) 2.9810 no .
H(36) H(37) 3.5241 no .
H(36) H(38) 3.0075 no .
H(36) H(39) 2.4540 no .
H(36) H(46) 2.3593 no .
H(37) H(43) 2.9285 no .
H(37) H(44) 2.5453 no .
H(41) H(45) 2.7680 no .
H(42) H(45) 2.7476 no .
H(46) H(51) 3.5051 no .
H(46) H(52) 2.4340 no .
H(46) H(53) 3.0118 no .
H(47) H(48) 3.0527 no .
H(47) H(49) 3.5260 no .
H(47) H(50) 2.4555 no .
H(48) H(56) 3.0399 no .
H(49) H(55) 3.3649 no .
H(49) H(56) 3.2965 no .
H(51) H(54) 2.0505 no .
H(51) H(55) 3.4284 no .
H(51) H(56) 3.1167 no .
H(52) H(54) 3.4384 no .
H(53) H(54) 3.5054 no .
H(57) H(58) 2.2808 no .
H(57) H(62) 2.2639 no .
H(58) H(59) 2.2907 no .
H(59) H(60) 2.2941 no .
H(60) H(61) 2.2452 no .
H(61) H(62) 2.3583 no .
Pd(1) H(31) 2.9456 no 2_747
Cl(1) H(31) 3.2327 no 2_747
Cl(1) H(32) 2.9886 no 2_747
Cl(1) H(37) 3.5306 no 1_554
Cl(1) H(43) 3.3296 no 1_554
Cl(1) H(44) 3.1954 no 1_554
Cl(1) H(58) 2.7565 no 1_454
Cl(1) H(59) 3.5885 no 1_454
Cl(1) H(63) 2.8374 no 2_646
Cl(1) H(64) 3.5407 no 2_646
Cl(2) H(18) 3.0901 no 1_455
Cl(2) H(31) 2.9248 no 2_747
Cl(2) H(54) 3.0730 no 2_647
Cl(2) H(55) 3.4014 no 2_647
Cl(2) H(59) 3.3351 no 1_454
Cl(2) H(63) 3.4025 no 2_646
Cl(2) H(64) 3.0334 no 2_646
Cl(3) H(5) 3.2841 no .
Cl(3) H(7) 3.5405 no .
Cl(3) H(15) 3.2142 no 2_756
Cl(3) H(41) 3.5352 no 2_757
Cl(3) H(45) 3.2967 no 2_757
Cl(3) H(51) 3.4811 no 1_554
Cl(3) H(52) 3.4208 no 1_554
Cl(4) H(28) 2.9085 no 1_454
Cl(4) H(48) 3.2346 no .
Cl(4) H(50) 3.4272 no .
O(1) H(7) 3.3693 no 2_747
O(1) H(11) 3.0711 no 2_747
O(1) H(24) 3.4734 no 2_747
O(1) H(25) 2.6499 no 2_747
O(2) H(12) 3.1073 no 1_455
O(2) H(20) 3.5214 no 1_455
O(2) H(24) 3.3971 no 1_455
O(2) H(26) 2.4952 no 1_455
O(2) H(27) 2.6864 no 1_455
O(2) H(38) 3.4942 no 2_657
C(3) H(52) 3.0479 no 1_554
C(3) H(58) 3.4509 no 1_454
C(4) H(29) 3.3901 no 1_554
C(4) H(33) 2.9702 no 1_554
C(4) H(46) 3.4718 no 1_554
C(4) H(52) 3.1300 no 1_554
C(5) H(29) 2.9739 no 1_554
C(5) H(61) 3.0666 no 1_554
C(6) H(49) 3.3907 no 1_655
C(6) H(60) 3.4644 no 1_554
C(8) H(45) 3.5516 no 1_554
C(8) H(60) 3.1479 no 1_554
C(9) H(59) 3.5318 no 1_554
C(9) H(60) 3.0165 no 1_554
C(10) H(54) 3.4635 no 2_747
C(10) H(56) 3.2009 no 2_747
C(11) H(53) 3.4608 no 1_655
C(14) H(41) 3.4856 no 2_757
C(14) H(55) 3.3724 no 1_655
C(16) H(51) 3.5155 no 1_655
C(16) H(53) 3.5593 no 1_655
C(16) H(62) 3.5323 no .
C(17) H(8) 3.5922 no 1_556
C(17) H(61) 3.1259 no .
C(17) H(62) 2.8258 no .
C(18) H(6) 3.5238 no 1_556
C(18) H(8) 3.2757 no 1_556
C(18) H(61) 3.0309 no .
C(18) H(62) 3.2563 no .
C(20) H(17) 3.1597 no 2_757
C(20) H(22) 3.2890 no 2_757
C(20) H(40) 3.1106 no 2_757
C(21) H(13) 3.2362 no 2_757
C(21) H(17) 3.5095 no 2_757
C(21) H(22) 3.1642 no 2_757
C(22) H(13) 2.8970 no 2_757
C(22) H(17) 3.3870 no 2_757
C(22) H(43) 3.1882 no 2_758
C(23) H(6) 3.0631 no 1_556
C(23) H(7) 3.5577 no 1_556
C(23) H(13) 3.5006 no 2_757
C(23) H(17) 2.9832 no 2_757
C(24) H(17) 2.8137 no 2_757
C(26) H(30) 3.3056 no 2_747
C(27) H(24) 3.2614 no 2_747
C(27) H(25) 3.4095 no 2_747
C(27) H(30) 3.1257 no 2_747
C(28) H(24) 3.1763 no 2_747
C(28) H(25) 3.0265 no 2_747
C(29) H(55) 2.9815 no 2_647
C(30) H(55) 3.0613 no 2_647
C(31) H(55) 3.0215 no 2_647
C(31) H(57) 3.2086 no 1_455
C(31) H(58) 3.4532 no 1_455
C(32) H(25) 3.4734 no 2_747
C(32) H(30) 2.8706 no 2_747
C(33) H(7) 3.3363 no 2_747
C(33) H(13) 3.4900 no 1_556
C(33) H(14) 3.3488 no 1_556
C(33) H(32) 3.2786 no 2_748
C(35) H(6) 3.3025 no 1_556
C(35) H(20) 3.1631 no 1_455
C(36) H(20) 2.8139 no 1_455
C(37) H(12) 3.3413 no 1_455
C(37) H(20) 2.9575 no 1_455
C(38) H(12) 3.4868 no 1_455
C(38) H(16) 3.2301 no 1_455
C(38) H(20) 3.4017 no 1_455
C(39) H(16) 3.2929 no 1_455
C(40) H(10) 3.4557 no 1_455
C(40) H(12) 3.4931 no 1_455
C(40) H(16) 3.4761 no 1_455
C(40) H(38) 3.3809 no 2_657
C(40) H(60) 3.5226 no 1_454
C(41) H(5) 3.2894 no 1_556
C(41) H(6) 3.4584 no 1_556
C(41) H(20) 3.3124 no 1_455
C(41) H(27) 3.4823 no 1_455
C(41) H(62) 3.2984 no 1_455
C(42) H(17) 3.4869 no 2_757
C(42) H(18) 3.0180 no 2_757
C(42) H(24) 3.5943 no 1_455
C(42) H(26) 3.2097 no 1_455
C(42) H(27) 3.0487 no 1_455
C(42) H(38) 2.9608 no 2_657
C(43) H(4) 3.2351 no 1_656
C(43) H(5) 3.4391 no 1_656
C(43) H(19) 3.3843 no .
C(43) H(39) 2.9925 no 1_655
C(43) H(42) 3.1736 no .
C(43) H(53) 3.1518 no 1_655
C(44) H(2) 3.3870 no 1_656
C(44) H(4) 3.0984 no 1_656
C(44) H(5) 3.4929 no 1_656
C(44) H(39) 3.2974 no 1_655
C(44) H(42) 3.4270 no .
C(44) H(63) 2.9682 no 2_747
C(45) H(2) 3.5808 no 1_656
C(45) H(16) 3.5255 no 1_556
C(45) H(42) 3.3736 no .
C(45) H(50) 3.2506 no 1_656
C(45) H(63) 3.1320 no 2_747
C(46) H(10) 3.3854 no 1_556
C(46) H(14) 3.3798 no 1_556
C(46) H(15) 3.4772 no 1_556
C(46) H(16) 3.3013 no 1_556
C(46) H(42) 3.0690 no .
C(46) H(50) 2.9308 no 1_656
C(47) H(8) 3.4111 no 1_556
C(47) H(9) 3.5358 no 1_556
C(47) H(28) 3.2583 no .
C(47) H(29) 3.3915 no .
C(47) H(42) 2.7805 no .
C(48) H(19) 3.4941 no .
C(48) H(28) 3.2229 no .
C(48) H(40) 3.5996 no .
C(48) H(42) 2.9029 no .
C(48) H(53) 2.9618 no 1_655
C(49) H(28) 3.4157 no 1_454
C(49) H(51) 3.5801 no 1_554
C(49) H(58) 3.4657 no 2_757
C(49) H(59) 3.5703 no 2_757
H(1) H(44) 2.9339 no 1_554
H(2) C(44) 3.3870 no 1_454
H(2) C(45) 3.5808 no 1_454
H(2) H(58) 3.1365 no 1_454
H(2) H(59) 3.3937 no 1_454
H(3) H(41) 3.1279 no 2_757
H(4) C(43) 3.2351 no 1_454
H(4) C(44) 3.0984 no 1_454
H(4) H(39) 3.4376 no 1_554
H(4) H(46) 3.5442 no 1_554
H(4) H(52) 3.2020 no 1_554
H(4) H(57) 3.1181 no 1_454
H(4) H(58) 2.7506 no 1_454
H(5) Cl(3) 3.2841 no .
H(5) C(41) 3.2894 no 1_554
H(5) C(43) 3.4391 no 1_454
H(5) C(44) 3.4929 no 1_454
H(5) H(52) 2.4428 no 1_554
H(5) H(53) 3.3735 no 1_554
H(5) H(57) 3.5559 no 1_454
H(5) H(58) 3.5425 no 1_454
H(6) C(18) 3.5238 no 1_554
H(6) C(23) 3.0631 no 1_554
H(6) C(35) 3.3025 no 1_554
H(6) C(41) 3.4584 no 1_554
H(6) H(29) 2.8372 no 1_554
H(6) H(33) 2.2648 no 1_554
H(6) H(46) 2.5621 no 1_554
H(6) H(52) 2.5688 no 1_554
H(7) Cl(3) 3.5405 no .
H(7) O(1) 3.3693 no 2_757
H(7) C(23) 3.5577 no 1_554
H(7) C(33) 3.3363 no 2_757
H(7) H(32) 3.4652 no 1_554
H(7) H(33) 2.8106 no 1_554
H(7) H(43) 2.8520 no 2_757
H(7) H(45) 3.3311 no 2_757
H(7) H(52) 3.3360 no 1_554
H(8) C(17) 3.5922 no 1_554
H(8) C(18) 3.2757 no 1_554
H(8) C(47) 3.4111 no 1_554
H(8) H(28) 3.2530 no 1_554
H(8) H(29) 2.5689 no 1_554
H(8) H(32) 3.5282 no 1_554
H(8) H(60) 3.5612 no 1_554
H(8) H(61) 2.5548 no 1_554
H(9) C(47) 3.5358 no 1_554
H(9) H(29) 2.6775 no 1_554
H(9) H(44) 3.0756 no 1_554
H(9) H(60) 3.3618 no 1_554
H(9) H(61) 2.7461 no 1_554
H(10) C(40) 3.4557 no 1_655
H(10) C(46) 3.3854 no 1_554
H(10) H(49) 2.7623 no 1_655
H(10) H(50) 3.2761 no 1_655
H(10) H(60) 2.6136 no 1_554
H(10) H(61) 3.3790 no 1_554
H(11) O(1) 3.0711 no 2_757
H(11) H(49) 3.1087 no 1_655
H(12) O(2) 3.1073 no 1_655
H(12) C(37) 3.3413 no 1_655
H(12) C(38) 3.4868 no 1_655
H(12) C(40) 3.4931 no 1_655
H(12) H(49) 2.8734 no 1_655
H(13) C(21) 3.2362 no 2_747
H(13) C(22) 2.8970 no 2_747
H(13) C(23) 3.5006 no 2_747
H(13) C(33) 3.4900 no 1_554
H(13) H(31) 3.4573 no 2_747
H(13) H(32) 2.8737 no 2_747
H(13) H(43) 3.1963 no 1_554
H(13) H(44) 3.3383 no 1_554
H(13) H(45) 3.3570 no 1_554
H(14) C(33) 3.3488 no 1_554
H(14) C(46) 3.3798 no 1_554
H(14) H(43) 3.5065 no 1_554
H(14) H(44) 2.9673 no 1_554
H(14) H(45) 3.0487 no 1_554
H(14) H(60) 2.4723 no 1_554
H(15) Cl(3) 3.2142 no 2_746
H(15) C(46) 3.4772 no 1_554
H(15) H(45) 3.2112 no 1_554
H(15) H(59) 3.1606 no 1_554
H(15) H(60) 2.8934 no 1_554
H(16) C(38) 3.2301 no 1_655
H(16) C(39) 3.2929 no 1_655
H(16) C(40) 3.4761 no 1_655
H(16) C(45) 3.5255 no 1_554
H(16) C(46) 3.3013 no 1_554
H(16) H(47) 3.3704 no 1_655
H(16) H(49) 3.4972 no 1_655
H(16) H(50) 3.1264 no 1_655
H(16) H(59) 2.9687 no 1_554
H(16) H(60) 2.6163 no 1_554
H(17) C(20) 3.1597 no 2_747
H(17) C(21) 3.5095 no 2_747
H(17) C(22) 3.3870 no 2_747
H(17) C(23) 2.9832 no 2_747
H(17) C(24) 2.8137 no 2_747
H(17) C(42) 3.4869 no 2_747
H(17) H(33) 3.3492 no 2_747
H(17) H(34) 3.0756 no 2_747
H(17) H(54) 3.3007 no 2_747
H(17) H(56) 2.8288 no 2_747
H(18) Cl(2) 3.0901 no 1_655
H(18) C(42) 3.0180 no 2_747
H(18) H(36) 3.0629 no 1_655
H(18) H(54) 2.7662 no 2_747
H(18) H(55) 3.1128 no 2_747
H(18) H(56) 2.6801 no 2_747
H(19) C(43) 3.3843 no .
H(19) C(48) 3.4941 no .
H(19) H(53) 3.3269 no 1_655
H(19) H(57) 2.7785 no .
H(19) H(62) 3.0473 no .
H(20) O(2) 3.5214 no 1_655
H(20) C(35) 3.1631 no 1_655
H(20) C(36) 2.8139 no 1_655
H(20) C(37) 2.9575 no 1_655
H(20) C(38) 3.4017 no 1_655
H(20) C(41) 3.3124 no 1_655
H(20) H(36) 3.4863 no 1_655
H(20) H(53) 2.8215 no 1_655
H(20) H(57) 3.5849 no .
H(21) H(53) 3.4097 no 1_655
H(21) H(62) 3.0186 no .
H(22) C(20) 3.2890 no 2_747
H(22) C(21) 3.1642 no 2_747
H(22) H(30) 3.3898 no 2_747
H(22) H(31) 3.1576 no 2_747
H(24) O(1) 3.4734 no 2_757
H(24) O(2) 3.3971 no 1_655
H(24) C(27) 3.2614 no 2_757
H(24) C(28) 3.1763 no 2_757
H(24) C(42) 3.5943 no 1_655
H(24) H(41) 3.3519 no 2_757
H(24) H(55) 3.0001 no 1_655
H(25) O(1) 2.6499 no 2_757
H(25) C(27) 3.4095 no 2_757
H(25) C(28) 3.0265 no 2_757
H(25) C(32) 3.4734 no 2_757
H(25) H(41) 2.8099 no 2_757
H(26) O(2) 2.4952 no 1_655
H(26) C(42) 3.2097 no 1_655
H(26) H(38) 3.5855 no 2_757
H(26) H(49) 2.7743 no 1_655
H(26) H(55) 2.8819 no 1_655
H(27) O(2) 2.6864 no 1_655
H(27) C(41) 3.4823 no 1_655
H(27) C(42) 3.0487 no 1_655
H(27) H(51) 2.8705 no 1_655
H(27) H(53) 3.2959 no 1_655
H(27) H(54) 2.8457 no 1_655
H(27) H(55) 3.0628 no 1_655
H(27) H(64) 3.4905 no 1_656
H(28) Cl(4) 2.9085 no 1_656
H(28) C(47) 3.2583 no .
H(28) C(48) 3.2229 no .
H(28) C(49) 3.4157 no 1_656
H(28) H(8) 3.2530 no 1_556
H(28) H(51) 3.5773 no 1_655
H(28) H(53) 3.4328 no 1_655
H(28) H(61) 2.7525 no .
H(28) H(62) 2.6746 no .
H(28) H(64) 2.8785 no 1_656
H(29) C(4) 3.3901 no 1_556
H(29) C(5) 2.9739 no 1_556
H(29) C(47) 3.3915 no .
H(29) H(6) 2.8372 no 1_556
H(29) H(8) 2.5689 no 1_556
H(29) H(9) 2.6775 no 1_556
H(29) H(61) 2.5579 no .
H(29) H(62) 3.4615 no .
H(30) C(26) 3.3056 no 2_757
H(30) C(27) 3.1257 no 2_757
H(30) C(32) 2.8706 no 2_757
H(30) H(22) 3.3898 no 2_757
H(30) H(35) 3.2031 no 2_757
H(30) H(40) 2.2537 no 2_757
H(30) H(41) 2.9685 no 2_757
H(31) Pd(1) 2.9456 no 2_757
H(31) Cl(1) 3.2327 no 2_757
H(31) Cl(2) 2.9248 no 2_757
H(31) H(13) 3.4573 no 2_757
H(31) H(22) 3.1576 no 2_757
H(31) H(35) 3.5716 no 2_757
H(32) Cl(1) 2.9886 no 2_757
H(32) C(33) 3.2786 no 2_758
H(32) H(7) 3.4652 no 1_556
H(32) H(8) 3.5282 no 1_556
H(32) H(13) 2.8737 no 2_757
H(32) H(43) 2.3535 no 2_758
H(32) H(44) 3.5693 no 2_758
H(33) C(4) 2.9702 no 1_556
H(33) H(6) 2.2648 no 1_556
H(33) H(7) 2.8106 no 1_556
H(33) H(17) 3.3492 no 2_757
H(34) H(17) 3.0756 no 2_757
H(35) H(30) 3.2031 no 2_747
H(35) H(31) 3.5716 no 2_747
H(35) H(62) 3.3476 no .
H(36) H(18) 3.0629 no 1_455
H(36) H(20) 3.4863 no 1_455
H(36) H(55) 3.0248 no 2_647
H(37) Cl(1) 3.5306 no 1_556
H(37) H(57) 3.5443 no 1_455
H(37) H(58) 3.1255 no 1_455
H(38) O(2) 3.4942 no 2_647
H(38) C(40) 3.3809 no 2_647
H(38) C(42) 2.9608 no 2_647
H(38) H(26) 3.5855 no 2_747
H(38) H(48) 2.8581 no 2_647
H(38) H(49) 3.0210 no 2_647
H(38) H(55) 2.3644 no 2_647
H(38) H(56) 2.8350 no 2_647
H(39) C(43) 2.9925 no 1_455
H(39) C(44) 3.2974 no 1_455
H(39) H(4) 3.4376 no 1_556
H(39) H(55) 3.4089 no 2_647
H(39) H(57) 2.2521 no 1_455
H(39) H(58) 2.8826 no 1_455
H(40) C(20) 3.1106 no 2_747
H(40) C(48) 3.5996 no .
H(40) H(30) 2.2537 no 2_747
H(41) Cl(3) 3.5352 no 2_747
H(41) C(14) 3.4856 no 2_747
H(41) H(3) 3.1279 no 2_747
H(41) H(24) 3.3519 no 2_747
H(41) H(25) 2.8099 no 2_747
H(41) H(30) 2.9685 no 2_747
H(42) C(43) 3.1736 no .
H(42) C(44) 3.4270 no .
H(42) C(45) 3.3736 no .
H(42) C(46) 3.0690 no .
H(42) C(47) 2.7805 no .
H(42) C(48) 2.9029 no .
H(42) H(60) 3.5029 no .
H(42) H(61) 3.0968 no .
H(42) H(62) 3.3426 no .
H(43) Cl(1) 3.3296 no 1_556
H(43) C(22) 3.1882 no 2_748
H(43) H(7) 2.8520 no 2_747
H(43) H(13) 3.1963 no 1_556
H(43) H(14) 3.5065 no 1_556
H(43) H(32) 2.3535 no 2_748
H(44) Cl(1) 3.1954 no 1_556
H(44) H(1) 2.9339 no 1_556
H(44) H(9) 3.0756 no 1_556
H(44) H(13) 3.3383 no 1_556
H(44) H(14) 2.9673 no 1_556
H(44) H(32) 3.5693 no 2_748
H(45) Cl(3) 3.2967 no 2_747
H(45) C(8) 3.5516 no 1_556
H(45) H(7) 3.3311 no 2_747
H(45) H(13) 3.3570 no 1_556
H(45) H(14) 3.0487 no 1_556
H(45) H(15) 3.2112 no 1_556
H(45) H(60) 3.3565 no .
H(46) C(4) 3.4718 no 1_556
H(46) H(4) 3.5442 no 1_556
H(46) H(6) 2.5621 no 1_556
H(47) H(16) 3.3704 no 1_455
H(47) H(59) 3.0293 no 1_454
H(48) Cl(4) 3.2346 no .
H(48) H(38) 2.8581 no 2_657
H(49) C(6) 3.3907 no 1_455
H(49) H(10) 2.7623 no 1_455
H(49) H(11) 3.1087 no 1_455
H(49) H(12) 2.8734 no 1_455
H(49) H(16) 3.4972 no 1_455
H(49) H(26) 2.7743 no 1_455
H(49) H(38) 3.0210 no 2_657
H(49) H(60) 3.5244 no 1_454
H(50) Cl(4) 3.4272 no .
H(50) C(45) 3.2506 no 1_454
H(50) C(46) 2.9308 no 1_454
H(50) H(10) 3.2761 no 1_455
H(50) H(16) 3.1264 no 1_455
H(50) H(59) 3.1201 no 1_454
H(50) H(60) 2.7228 no 1_454
H(51) Cl(3) 3.4811 no 1_556
H(51) C(16) 3.5155 no 1_455
H(51) C(49) 3.5801 no 1_556
H(51) H(27) 2.8705 no 1_455
H(51) H(28) 3.5773 no 1_455
H(51) H(64) 2.9332 no 1_556
H(52) Cl(3) 3.4208 no 1_556
H(52) C(3) 3.0479 no 1_556
H(52) C(4) 3.1300 no 1_556
H(52) H(4) 3.2020 no 1_556
H(52) H(5) 2.4428 no 1_556
H(52) H(6) 2.5688 no 1_556
H(52) H(7) 3.3360 no 1_556
H(52) H(57) 3.5797 no 1_455
H(53) C(11) 3.4608 no 1_455
H(53) C(16) 3.5593 no 1_455
H(53) C(43) 3.1518 no 1_455
H(53) C(48) 2.9618 no 1_455
H(53) H(5) 3.3735 no 1_556
H(53) H(19) 3.3269 no 1_455
H(53) H(20) 2.8215 no 1_455
H(53) H(21) 3.4097 no 1_455
H(53) H(27) 3.2959 no 1_455
H(53) H(28) 3.4328 no 1_455
H(53) H(57) 2.8951 no 1_455
H(53) H(62) 2.3699 no 1_455
H(54) Cl(2) 3.0730 no 2_657
H(54) C(10) 3.4635 no 2_757
H(54) H(17) 3.3007 no 2_757
H(54) H(18) 2.7662 no 2_757
H(54) H(27) 2.8457 no 1_455
H(54) H(64) 3.3707 no 1_556
H(55) Cl(2) 3.4014 no 2_657
H(55) C(14) 3.3724 no 1_455
H(55) C(29) 2.9815 no 2_657
H(55) C(30) 3.0613 no 2_657
H(55) C(31) 3.0215 no 2_657
H(55) H(18) 3.1128 no 2_757
H(55) H(24) 3.0001 no 1_455
H(55) H(26) 2.8819 no 1_455
H(55) H(27) 3.0628 no 1_455
H(55) H(36) 3.0248 no 2_657
H(55) H(38) 2.3644 no 2_657
H(55) H(39) 3.4089 no 2_657
H(56) C(10) 3.2009 no 2_757
H(56) H(17) 2.8288 no 2_757
H(56) H(18) 2.6801 no 2_757
H(56) H(38) 2.8350 no 2_657
H(57) C(31) 3.2086 no 1_655
H(57) H(4) 3.1181 no 1_656
H(57) H(5) 3.5559 no 1_656
H(57) H(19) 2.7785 no .
H(57) H(20) 3.5849 no .
H(57) H(37) 3.5443 no 1_655
H(57) H(39) 2.2521 no 1_655
H(57) H(52) 3.5797 no 1_655
H(57) H(53) 2.8951 no 1_655
H(58) Cl(1) 2.7565 no 1_656
H(58) C(3) 3.4509 no 1_656
H(58) C(31) 3.4532 no 1_655
H(58) C(49) 3.4657 no 2_747
H(58) H(2) 3.1365 no 1_656
H(58) H(4) 2.7506 no 1_656
H(58) H(5) 3.5425 no 1_656
H(58) H(37) 3.1255 no 1_655
H(58) H(39) 2.8826 no 1_655
H(58) H(63) 2.5188 no 2_747
H(59) Cl(1) 3.5885 no 1_656
H(59) Cl(2) 3.3351 no 1_656
H(59) C(9) 3.5318 no 1_556
H(59) C(49) 3.5703 no 2_747
H(59) H(2) 3.3937 no 1_656
H(59) H(15) 3.1606 no 1_556
H(59) H(16) 2.9687 no 1_556
H(59) H(47) 3.0293 no 1_656
H(59) H(50) 3.1201 no 1_656
H(59) H(63) 2.8368 no 2_747
H(60) C(6) 3.4644 no 1_556
H(60) C(8) 3.1479 no 1_556
H(60) C(9) 3.0165 no 1_556
H(60) C(40) 3.5226 no 1_656
H(60) H(8) 3.5612 no 1_556
H(60) H(9) 3.3618 no 1_556
H(60) H(10) 2.6136 no 1_556
H(60) H(14) 2.4723 no 1_556
H(60) H(15) 2.8934 no 1_556
H(60) H(16) 2.6163 no 1_556
H(60) H(42) 3.5029 no .
H(60) H(45) 3.3565 no .
H(60) H(49) 3.5244 no 1_656
H(60) H(50) 2.7228 no 1_656
H(61) C(5) 3.0666 no 1_556
H(61) C(17) 3.1259 no .
H(61) C(18) 3.0309 no .
H(61) H(8) 2.5548 no 1_556
H(61) H(9) 2.7461 no 1_556
H(61) H(10) 3.3790 no 1_556
H(61) H(28) 2.7525 no .
H(61) H(29) 2.5579 no .
H(61) H(42) 3.0968 no .
H(62) C(16) 3.5323 no .
H(62) C(17) 2.8258 no .
H(62) C(18) 3.2563 no .
H(62) C(41) 3.2984 no 1_655
H(62) H(19) 3.0473 no .
H(62) H(21) 3.0186 no .
H(62) H(28) 2.6746 no .
H(62) H(29) 3.4615 no .
H(62) H(35) 3.3476 no .
H(62) H(42) 3.3426 no .
H(62) H(53) 2.3699 no 1_655
H(63) Cl(1) 2.8374 no 2_656
H(63) Cl(2) 3.4025 no 2_656
H(63) C(44) 2.9682 no 2_757
H(63) C(45) 3.1320 no 2_757
H(63) H(58) 2.5188 no 2_757
H(63) H(59) 2.8368 no 2_757
H(64) Cl(1) 3.5407 no 2_656
H(64) Cl(2) 3.0334 no 2_656
H(64) H(27) 3.4905 no 1_454
H(64) H(28) 2.8785 no 1_454
H(64) H(51) 2.9332 no 1_554
H(64) H(54) 3.3707 no 1_554

loop_
_geom_torsion_atom_site_label_1
_geom_torsion_atom_site_label_2
_geom_torsion_atom_site_label_3
_geom_torsion_atom_site_label_4
_geom_torsion
_geom_torsion_publ_flag
Cl(1) Pd(1) P(1) C(1) 35.89(11) no
Cl(1) Pd(1) P(1) C(7) -84.42(11) no
Cl(1) Pd(1) P(1) C(13) 153.03(10) no
Cl(2) Pd(1) P(2) C(19) 172.84(11) no
Cl(2) Pd(1) P(2) C(25) 56.73(11) no
Cl(2) Pd(1) P(2) C(34) -66.17(11) no
P(1) Pd(1) P(2) C(19) -9.62(11) no
P(1) Pd(1) P(2) C(25) -125.74(11) no
P(1) Pd(1) P(2) C(34) 111.37(11) no
P(2) Pd(1) P(1) C(1) -144.01(10) no
P(2) Pd(1) P(1) C(7) 95.68(11) no
P(2) Pd(1) P(1) C(13) -26.87(10) no
C(15) Fe(1) C(16) C(15) 0.0(4) no
C(15) Fe(1) C(16) C(17) -119.9(6) no
C(16) Fe(1) C(15) C(13) -122.6(8) no
C(16) Fe(1) C(15) C(16) 0.0(4) no
C(16) Fe(1) C(15) C(19) 118.0(5) no
C(15) Fe(1) C(17) C(16) 37.5(3) no
C(15) Fe(1) C(17) C(18) -82.3(4) no
C(17) Fe(1) C(15) C(13) -160.0(7) no
C(17) Fe(1) C(15) C(16) -37.4(4) no
C(17) Fe(1) C(15) C(19) 80.6(4) no
C(15) Fe(1) C(18) C(17) 81.8(4) no
C(15) Fe(1) C(18) C(19) -38.2(4) no
C(18) Fe(1) C(15) C(13) 157.1(7) no
C(18) Fe(1) C(15) C(16) -80.4(4) no
C(18) Fe(1) C(15) C(19) 37.6(3) no
C(15) Fe(1) C(19) P(2) -119.1(8) no
C(15) Fe(1) C(19) C(15) 0.0(3) no
C(15) Fe(1) C(19) C(18) 119.3(5) no
C(19) Fe(1) C(15) C(13) 119.4(7) no
C(19) Fe(1) C(15) C(16) -118.0(5) no
C(19) Fe(1) C(15) C(19) 0.0(3) no
C(15) Fe(1) C(20) C(21) -124.2(5) no
C(15) Fe(1) C(20) C(24) 117.3(4) no
C(20) Fe(1) C(15) C(13) -14.4(7) no
C(20) Fe(1) C(15) C(16) 108.2(4) no
C(20) Fe(1) C(15) C(19) -133.8(4) no
C(15) Fe(1) C(21) C(20) 74.0(6) no
C(15) Fe(1) C(21) C(22) -168.4(3) no
C(21) Fe(1) C(15) C(13) -55.0(7) no
C(21) Fe(1) C(15) C(16) 67.5(5) no
C(21) Fe(1) C(15) C(19) -174.5(4) no
C(15) Fe(1) C(23) C(22) -161.7(6) no
C(15) Fe(1) C(23) C(24) -43.7(10) no
C(23) Fe(1) C(15) C(13) 57.4(11) no
C(23) Fe(1) C(15) C(16) -180.0(7) no
C(23) Fe(1) C(15) C(19) -62.0(9) no
C(15) Fe(1) C(24) C(20) -79.7(5) no
C(15) Fe(1) C(24) C(23) 160.0(3) no
C(24) Fe(1) C(15) C(13) 27.0(7) no
C(24) Fe(1) C(15) C(16) 149.6(4) no
C(24) Fe(1) C(15) C(19) -92.4(4) no
C(16) Fe(1) C(17) C(16) 0.0(4) no
C(16) Fe(1) C(17) C(18) -119.8(6) no
C(17) Fe(1) C(16) C(15) 119.9(6) no
C(17) Fe(1) C(16) C(17) 0.0(4) no
C(16) Fe(1) C(18) C(17) 37.7(4) no
C(16) Fe(1) C(18) C(19) -82.3(4) no
C(18) Fe(1) C(16) C(15) 82.9(4) no
C(18) Fe(1) C(16) C(17) -37.0(3) no
C(16) Fe(1) C(19) P(2) -157.5(8) no
C(16) Fe(1) C(19) C(15) -38.4(3) no
C(16) Fe(1) C(19) C(18) 80.9(4) no
C(19) Fe(1) C(16) C(15) 38.9(3) no
C(19) Fe(1) C(16) C(17) -81.0(4) no
C(16) Fe(1) C(20) C(21) -81.1(6) no
C(16) Fe(1) C(20) C(24) 160.4(4) no
C(20) Fe(1) C(16) C(15) -87.4(4) no
C(20) Fe(1) C(16) C(17) 152.7(4) no
C(16) Fe(1) C(21) C(20) 112.5(5) no
C(16) Fe(1) C(21) C(22) -130.0(4) no
C(21) Fe(1) C(16) C(15) -128.6(5) no
C(21) Fe(1) C(16) C(17) 111.5(5) no
C(16) Fe(1) C(22) C(21) 65.7(6) no
C(16) Fe(1) C(22) C(23) -174.1(4) no
C(22) Fe(1) C(16) C(15) -165.7(4) no
C(22) Fe(1) C(16) C(17) 74.4(5) no
C(16) Fe(1) C(24) C(20) -37.8(8) no
C(16) Fe(1) C(24) C(23) -158.2(5) no
C(24) Fe(1) C(16) C(15) -61.7(8) no
C(24) Fe(1) C(16) C(17) 178.4(5) no
C(17) Fe(1) C(18) C(17) 0.0(4) no
C(17) Fe(1) C(18) C(19) -120.0(7) no
C(18) Fe(1) C(17) C(16) 119.8(6) no
C(18) Fe(1) C(17) C(18) 0.0(4) no
C(17) Fe(1) C(19) P(2) 158.5(8) no
C(17) Fe(1) C(19) C(15) -82.5(4) no
C(17) Fe(1) C(19) C(18) 36.8(4) no
C(19) Fe(1) C(17) C(16) 82.2(4) no
C(19) Fe(1) C(17) C(18) -37.6(4) no
C(17) Fe(1) C(20) C(21) -47.5(10) no
C(17) Fe(1) C(20) C(24) -166.0(5) no
C(20) Fe(1) C(17) C(16) -50.4(8) no
C(20) Fe(1) C(17) C(18) -170.2(6) no
C(17) Fe(1) C(21) C(20) 154.1(5) no
C(17) Fe(1) C(21) C(22) -88.3(6) no
C(21) Fe(1) C(17) C(16) -82.0(6) no
C(21) Fe(1) C(17) C(18) 158.2(5) no
C(17) Fe(1) C(22) C(21) 106.9(5) no
C(17) Fe(1) C(22) C(23) -132.9(4) no
C(22) Fe(1) C(17) C(16) -124.4(5) no
C(22) Fe(1) C(17) C(18) 115.8(5) no
C(17) Fe(1) C(23) C(22) 66.0(6) no
C(17) Fe(1) C(23) C(24) -176.0(4) no
C(23) Fe(1) C(17) C(16) -162.4(4) no
C(23) Fe(1) C(17) C(18) 77.9(5) no
C(18) Fe(1) C(19) P(2) 121.6(10) no
C(18) Fe(1) C(19) C(15) -119.3(6) no
C(18) Fe(1) C(19) C(18) 0.0(4) no
C(19) Fe(1) C(18) C(17) 120.0(7) no
C(19) Fe(1) C(18) C(19) 0.0(4) no
C(18) Fe(1) C(21) C(20) -178.6(6) no
C(18) Fe(1) C(21) C(22) -61.1(11) no
C(21) Fe(1) C(18) C(17) -40.8(11) no
C(21) Fe(1) C(18) C(19) -160.8(8) no
C(18) Fe(1) C(22) C(21) 148.5(4) no
C(18) Fe(1) C(22) C(23) -91.3(5) no
C(22) Fe(1) C(18) C(17) -81.2(6) no
C(22) Fe(1) C(18) C(19) 158.8(5) no
C(18) Fe(1) C(23) C(22) 109.0(4) no
C(18) Fe(1) C(23) C(24) -133.0(4) no
C(23) Fe(1) C(18) C(17) -125.5(4) no
C(23) Fe(1) C(18) C(19) 114.5(4) no
C(18) Fe(1) C(24) C(20) -169.2(4) no
C(18) Fe(1) C(24) C(23) 70.5(6) no
C(24) Fe(1) C(18) C(17) -166.1(5) no
C(24) Fe(1) C(18) C(19) 73.9(6) no
C(19) Fe(1) C(20) C(21) -163.3(4) no
C(19) Fe(1) C(20) C(24) 78.3(7) no
C(20) Fe(1) C(19) P(2) -53.3(10) no
C(20) Fe(1) C(19) C(15) 65.8(6) no
C(20) Fe(1) C(19) C(18) -174.9(5) no
C(19) Fe(1) C(22) C(21) -178.2(6) no
C(19) Fe(1) C(22) C(23) -58.1(10) no
C(22) Fe(1) C(19) P(2) 74.7(11) no
C(22) Fe(1) C(19) C(15) -166.2(8) no
C(22) Fe(1) C(19) C(18) -46.9(10) no
C(19) Fe(1) C(23) C(22) 154.2(3) no
C(19) Fe(1) C(23) C(24) -87.8(5) no
C(23) Fe(1) C(19) P(2) 34.1(8) no
C(23) Fe(1) C(19) C(15) 153.1(4) no
C(23) Fe(1) C(19) C(18) -87.6(5) no
C(19) Fe(1) C(24) C(20) -125.9(4) no
C(19) Fe(1) C(24) C(23) 113.8(4) no
C(24) Fe(1) C(19) P(2) -9.8(8) no
C(24) Fe(1) C(19) C(15) 109.3(4) no
C(24) Fe(1) C(19) C(18) -131.4(4) no
C(20) Fe(1) C(21) C(20) 0.0(6) no
C(20) Fe(1) C(21) C(22) 117.6(9) no
C(21) Fe(1) C(20) C(21) 0.0(6) no
C(21) Fe(1) C(20) C(24) -118.5(10) no
C(20) Fe(1) C(22) C(21) -38.6(5) no
C(20) Fe(1) C(22) C(23) 81.5(5) no
C(22) Fe(1) C(20) C(21) 38.4(5) no
C(22) Fe(1) C(20) C(24) -80.1(6) no
C(20) Fe(1) C(23) C(22) -81.0(5) no
C(20) Fe(1) C(23) C(24) 37.1(4) no
C(23) Fe(1) C(20) C(21) 82.0(5) no
C(23) Fe(1) C(20) C(24) -36.4(4) no
C(20) Fe(1) C(24) C(20) 0.0(5) no
C(20) Fe(1) C(24) C(23) -120.3(7) no
C(24) Fe(1) C(20) C(21) 118.5(8) no
C(24) Fe(1) C(20) C(24) 0.0(4) no
C(21) Fe(1) C(22) C(21) 0.0(5) no
C(21) Fe(1) C(22) C(23) 120.2(8) no
C(22) Fe(1) C(21) C(20) -117.6(9) no
C(22) Fe(1) C(21) C(22) 0.0(5) no
C(21) Fe(1) C(23) C(22) -37.0(4) no
C(21) Fe(1) C(23) C(24) 81.0(5) no
C(23) Fe(1) C(21) C(20) -80.6(6) no
C(23) Fe(1) C(21) C(22) 37.0(4) no
C(21) Fe(1) C(24) C(20) 38.2(5) no
C(21) Fe(1) C(24) C(23) -82.2(5) no
C(24) Fe(1) C(21) C(20) -37.8(5) no
C(24) Fe(1) C(21) C(22) 79.8(6) no
C(22) Fe(1) C(23) C(22) 0.0(5) no
C(22) Fe(1) C(23) C(24) 118.0(7) no
C(23) Fe(1) C(22) C(21) -120.2(7) no
C(23) Fe(1) C(22) C(23) 0.0(4) no
C(22) Fe(1) C(24) C(20) 82.0(5) no
C(22) Fe(1) C(24) C(23) -38.4(5) no
C(24) Fe(1) C(22) C(21) -82.5(5) no
C(24) Fe(1) C(22) C(23) 37.7(4) no
C(23) Fe(1) C(24) C(20) 120.3(7) no
C(23) Fe(1) C(24) C(23) 0.0(4) no
C(24) Fe(1) C(23) C(22) -118.0(7) no
C(24) Fe(1) C(23) C(24) 0.0(4) no
Pd(1) P(1) C(1) C(2) 60.4(5) no
Pd(1) P(1) C(1) C(6) -169.2(5) no
Pd(1) P(1) C(7) C(8) 73.4(5) no
Pd(1) P(1) C(7) C(12) -48.9(5) no
Pd(1) P(1) C(13) C(14) -166.3(4) no
Pd(1) P(1) C(13) C(15) 64.4(6) no
C(1) P(1) C(7) C(8) -48.4(6) no
C(1) P(1) C(7) C(12) -170.6(5) no
C(7) P(1) C(1) C(2) -174.9(5) no
C(7) P(1) C(1) C(6) -44.5(7) no
C(1) P(1) C(13) C(14) -47.0(6) no
C(1) P(1) C(13) C(15) -176.3(5) no
C(13) P(1) C(1) C(2) -60.0(6) no
C(13) P(1) C(1) C(6) 70.4(7) no
C(7) P(1) C(13) C(14) 67.4(6) no
C(7) P(1) C(13) C(15) -61.9(7) no
C(13) P(1) C(7) C(8) -162.2(5) no
C(13) P(1) C(7) C(12) 75.6(6) no
Pd(1) P(2) C(19) Fe(1) 118.5(6) no
Pd(1) P(2) C(19) C(15) 24.2(7) no
Pd(1) P(2) C(19) C(18) -144.1(6) no
Pd(1) P(2) C(25) C(26) 73.6(5) no
Pd(1) P(2) C(25) C(30) -107.4(5) no
Pd(1) P(2) C(34) C(35) 165.7(5) no
Pd(1) P(2) C(34) C(39) -22.6(6) no
C(19) P(2) C(25) C(26) -51.1(6) no
C(19) P(2) C(25) C(30) 127.8(6) no
C(25) P(2) C(19) Fe(1) -119.2(7) no
C(25) P(2) C(19) C(15) 146.5(6) no
C(25) P(2) C(19) C(18) -21.8(8) no
C(19) P(2) C(34) C(35) -67.5(7) no
C(19) P(2) C(34) C(39) 104.2(6) no
C(34) P(2) C(19) Fe(1) -5.0(8) no
C(34) P(2) C(19) C(15) -99.3(7) no
C(34) P(2) C(19) C(18) 92.4(7) no
C(25) P(2) C(34) C(35) 41.0(7) no
C(25) P(2) C(34) C(39) -147.3(5) no
C(34) P(2) C(25) C(26) -162.7(5) no
C(34) P(2) C(25) C(30) 16.2(7) no
C(33) O(1) C(28) C(27) 88.9(12) no
C(33) O(1) C(28) C(29) -93.4(11) no
C(42) O(2) C(37) C(36) 82.4(9) no
C(42) O(2) C(37) C(38) -99.8(8) no
P(1) C(1) C(2) C(3) -165.9(5) no
P(1) C(1) C(6) C(5) 170.0(5) no
C(2) C(1) C(6) C(5) -59.2(9) no
C(6) C(1) C(2) C(3) 59.9(9) no
C(1) C(2) C(3) C(4) -56.8(10) no
C(2) C(3) C(4) C(5) 55.4(12) no
C(3) C(4) C(5) C(6) -56.7(11) no
C(4) C(5) C(6) C(1) 57.7(11) no
P(1) C(7) C(8) C(9) 176.0(5) no
P(1) C(7) C(12) C(11) -177.5(4) no
C(8) C(7) C(12) C(11) 57.5(8) no
C(12) C(7) C(8) C(9) -58.7(9) no
C(7) C(8) C(9) C(10) 58.9(9) no
C(8) C(9) C(10) C(11) -55.3(9) no
C(9) C(10) C(11) C(12) 54.5(10) no
C(10) C(11) C(12) C(7) -57.2(10) no
P(1) C(13) C(15) Fe(1) -150.0(5) no
P(1) C(13) C(15) C(16) 120.2(7) no
P(1) C(13) C(15) C(19) -60.5(9) no
C(14) C(13) C(15) Fe(1) 78.5(9) no
C(14) C(13) C(15) C(16) -11.3(11) no
C(14) C(13) C(15) C(19) 168.0(7) no
Fe(1) C(15) C(16) Fe(1) -0.00(4) no
Fe(1) C(15) C(16) C(17) 59.2(5) no
Fe(1) C(15) C(19) Fe(1) 0.00(4) no
Fe(1) C(15) C(19) P(2) 131.6(7) no
Fe(1) C(15) C(19) C(18) -58.1(5) no
C(13) C(15) C(16) Fe(1) 118.5(8) no
C(13) C(15) C(16) C(17) 177.7(7) no
C(13) C(15) C(19) Fe(1) -119.4(8) no
C(13) C(15) C(19) P(2) 12.2(12) no
C(13) C(15) C(19) C(18) -177.5(7) no
C(16) C(15) C(19) Fe(1) 60.1(6) no
C(16) C(15) C(19) P(2) -168.3(6) no
C(16) C(15) C(19) C(18) 2.0(8) no
C(19) C(15) C(16) Fe(1) -61.0(6) no
C(19) C(15) C(16) C(17) -1.7(9) no
Fe(1) C(16) C(17) Fe(1) 0.00(4) no
Fe(1) C(16) C(17) C(18) 59.8(5) no
C(15) C(16) C(17) Fe(1) -59.0(6) no
C(15) C(16) C(17) C(18) 0.8(9) no
Fe(1) C(17) C(18) Fe(1) 0.00(4) no
Fe(1) C(17) C(18) C(19) 59.3(5) no
C(16) C(17) C(18) Fe(1) -58.9(6) no
C(16) C(17) C(18) C(19) 0.4(9) no
Fe(1) C(18) C(19) Fe(1) 0.00(5) no
Fe(1) C(18) C(19) P(2) -132.5(7) no
Fe(1) C(18) C(19) C(15) 57.3(5) no
C(17) C(18) C(19) Fe(1) -58.8(6) no
C(17) C(18) C(19) P(2) 168.7(7) no
C(17) C(18) C(19) C(15) -1.5(9) no
Fe(1) C(20) C(21) Fe(1) 0.00(5) no
Fe(1) C(20) C(21) C(22) -61.0(6) no
Fe(1) C(20) C(24) Fe(1) 0.00(4) no
Fe(1) C(20) C(24) C(23) 60.0(6) no
C(21) C(20) C(24) Fe(1) -59.5(7) no
C(21) C(20) C(24) C(23) 0.5(10) no
C(24) C(20) C(21) Fe(1) 59.8(7) no
C(24) C(20) C(21) C(22) -1.2(10) no
Fe(1) C(21) C(22) Fe(1) 0.00(4) no
Fe(1) C(21) C(22) C(23) -59.4(6) no
C(20) C(21) C(22) Fe(1) 60.8(7) no
C(20) C(21) C(22) C(23) 1.4(11) no
Fe(1) C(22) C(23) Fe(1) 0.00(4) no
Fe(1) C(22) C(23) C(24) -59.8(6) no
C(21) C(22) C(23) Fe(1) 58.7(8) no
C(21) C(22) C(23) C(24) -1.1(11) no
Fe(1) C(23) C(24) Fe(1) 0.00(4) no
Fe(1) C(23) C(24) C(20) -59.4(6) no
C(22) C(23) C(24) Fe(1) 59.7(8) no
C(22) C(23) C(24) C(20) 0.4(11) no
P(2) C(25) C(26) C(27) 177.7(5) no
P(2) C(25) C(30) C(29) -175.8(5) no
C(26) C(25) C(30) C(29) 3.2(11) no
C(30) C(25) C(26) C(27) -1.3(11) no
C(25) C(26) C(27) C(28) -1.4(12) no
C(25) C(26) C(27) C(32) 177.1(7) no
C(26) C(27) C(28) O(1) -180.0(7) no
C(26) C(27) C(28) C(29) 2.4(12) no
C(32) C(27) C(28) O(1) 1.6(12) no
C(32) C(27) C(28) C(29) -176.1(7) no
O(1) C(28) C(29) C(30) -178.3(6) no
O(1) C(28) C(29) C(31) 0.9(11) no
C(27) C(28) C(29) C(30) -0.6(12) no
C(27) C(28) C(29) C(31) 178.6(7) no
C(28) C(29) C(30) C(25) -2.3(11) no
C(31) C(29) C(30) C(25) 178.5(7) no
P(2) C(34) C(35) C(36) 170.7(5) no
P(2) C(34) C(39) C(38) -169.0(5) no
C(35) C(34) C(39) C(38) 3.1(11) no
C(39) C(34) C(35) C(36) -1.2(11) no
C(34) C(35) C(36) C(37) -1.5(11) no
C(34) C(35) C(36) C(41) 176.8(7) no
C(35) C(36) C(37) O(2) -179.7(6) no
C(35) C(36) C(37) C(38) 2.6(11) no
C(41) C(36) C(37) O(2) 2.0(11) no
C(41) C(36) C(37) C(38) -175.7(7) no
O(2) C(37) C(38) C(39) -178.5(6) no
O(2) C(37) C(38) C(40) 1.7(11) no
C(36) C(37) C(38) C(39) -0.7(12) no
C(36) C(37) C(38) C(40) 179.4(7) no
C(37) C(38) C(39) C(34) -2.2(12) no
C(40) C(38) C(39) C(34) 177.6(7) no
C(44) C(43) C(48) C(47) -11(3) no
C(48) C(43) C(44) C(45) 7(3) no
C(43) C(44) C(45) C(46) 4(4) no
C(44) C(45) C(46) C(47) -10(3) no
C(45) C(46) C(47) C(48) 5(3) no
C(46) C(47) C(48) C(43) 6(3) no
